data_4324375
loop_
_publ_author_name
'Pei-Pei Yang'
'Xi-Feng Gao'
'Hai-Bin Song'
'Sai Zhang'
'Xue-Lan Mei'
'Li-Cun Li'
'Dai-Zheng Liao'

_publ_section_title
;
 Slow Magnetic Relaxation in Novel Dy4 and Dy8 Compounds
;
_journal_name_full 'Inorganic Chemistry'
_journal_page_first 720
_journal_page_last 722
_journal_paper_doi 10.1021/ic1021643
_journal_volume 50
_journal_year 2011
_chemical_formula_sum 'C146.18 H139.27 Dy8 N17.09 O83'
_chemical_formula_weight 4763.50
_chemical_name_systematic
; 
 ? 
;
_space_group_IT_number 13
_symmetry_cell_setting monoclinic
_symmetry_space_group_name_Hall '-P 2yac'
_symmetry_space_group_name_H-M 'P 1 2/n 1'
_atom_sites_solution_hydrogens geom
_atom_sites_solution_primary direct
_atom_sites_solution_secondary difmap
_audit_creation_method SHELXL-97
_cell_angle_alpha 90.00
_cell_angle_beta 95.524(2)
_cell_angle_gamma 90.00
_cell_formula_units_Z 2
_cell_length_a 18.164(3)
_cell_length_b 15.223(2)
_cell_length_c 31.266(5)
_cell_measurement_reflns_used 29450
_cell_measurement_temperature 113(2)
_cell_measurement_theta_max 28.0
_cell_measurement_theta_min 1.5
_cell_volume 8605(2)
_computing_cell_refinement CrystalClear
_computing_data_collection CrystalClear
_computing_data_reduction CrystalClear
_computing_molecular_graphics 'Bruker SHELXTL'
_computing_publication_material 'CrystalStructure 3.8'
_computing_structure_refinement 'SHELXL-97 (Sheldrick, 1997)'
_computing_structure_solution 'SHELXS-97 (Sheldrick, 1990)'
_diffrn_ambient_temperature 113(2)
_diffrn_detector_area_resol_mean 14.63
_diffrn_measured_fraction_theta_full 0.998
_diffrn_measured_fraction_theta_max 0.998
_diffrn_measurement_device_type 'Rigaku Saturn CCD area detector'
_diffrn_measurement_method '\w and \f scans'
_diffrn_radiation_monochromator multilayer
_diffrn_radiation_source 'rotating anode'
_diffrn_radiation_type MoK\a
_diffrn_radiation_wavelength 0.71073
_diffrn_reflns_av_R_equivalents 0.0389
_diffrn_reflns_av_sigmaI/netI 0.0396
_diffrn_reflns_limit_h_max 21
_diffrn_reflns_limit_h_min -20
_diffrn_reflns_limit_k_max 17
_diffrn_reflns_limit_k_min -18
_diffrn_reflns_limit_l_max 37
_diffrn_reflns_limit_l_min -37
_diffrn_reflns_number 57558
_diffrn_reflns_theta_full 25.02
_diffrn_reflns_theta_max 25.02
_diffrn_reflns_theta_min 1.31
_diffrn_standards_decay_% 0
_diffrn_standards_interval_count 0
_diffrn_standards_interval_time 0
_diffrn_standards_number 0
_exptl_absorpt_coefficient_mu 3.533
_exptl_absorpt_correction_T_max 0.6193
_exptl_absorpt_correction_T_min 0.5384
_exptl_absorpt_correction_type multi-scan
_exptl_absorpt_process_details CrystalClear
_exptl_crystal_colour Colorless
_exptl_crystal_density_diffrn 1.838
_exptl_crystal_description block
_exptl_crystal_F_000 4656
_exptl_crystal_size_max 0.20
_exptl_crystal_size_mid 0.18
_exptl_crystal_size_min 0.15
_refine_diff_density_max 1.674
_refine_diff_density_min -1.582
_refine_diff_density_rms 0.138
_refine_ls_extinction_method none
_refine_ls_goodness_of_fit_ref 1.161
_refine_ls_hydrogen_treatment constr
_refine_ls_matrix_type full
_refine_ls_number_parameters 1171
_refine_ls_number_reflns 15171
_refine_ls_number_restraints 221
_refine_ls_restrained_S_all 1.165
_refine_ls_R_factor_all 0.0417
_refine_ls_R_factor_gt 0.0393
_refine_ls_shift/su_max 0.008
_refine_ls_shift/su_mean 0.000
_refine_ls_structure_factor_coef Fsqd
_refine_ls_weighting_details 'calc w=1/[\s^2^(Fo^2^)+(0.0243P)^2^+51.5007P] where P=(Fo^2^+2Fc^2^)/3'
_refine_ls_weighting_scheme calc
_refine_ls_wR_factor_gt 0.0885
_refine_ls_wR_factor_ref 0.0896
_reflns_number_gt 14518
_reflns_number_total 15171
_reflns_threshold_expression >2sigma(I)
_cod_data_source_file ic1021643_si_002_2.cif
_cod_data_source_block 2
_cod_database_code 4324375

loop_
_symmetry_equiv_pos_as_xyz
'x, y, z'
'-x+1/2, y, -z+1/2'
'-x, -y, -z'
'x-1/2, -y, z-1/2'

loop_
_atom_site_label
_atom_site_type_symbol
_atom_site_fract_x
_atom_site_fract_y
_atom_site_fract_z
_atom_site_U_iso_or_equiv
_atom_site_adp_type
_atom_site_occupancy
_atom_site_symmetry_multiplicity
_atom_site_calc_flag
_atom_site_refinement_flags
_atom_site_disorder_assembly
_atom_site_disorder_group
Dy1 Dy 0.542311(15) 0.381104(17) 0.133808(8) 0.01515(7) Uani 1 1 d . A .
Dy2 Dy 0.644878(15) 0.176867(17) 0.098452(8) 0.01523(7) Uani 1 1 d . . .
Dy3 Dy 0.652172(15) 0.217990(17) 0.219682(8) 0.01431(7) Uani 1 1 d . . .
Dy4 Dy 0.683714(15) 0.109698(18) 0.327042(8) 0.01585(7) Uani 1 1 d . . .
N1 N 0.2856(6) 0.8419(8) 0.0984(6) 0.043(4) Uani 0.454(4) 1 d PD A 1
O10 O 0.2186(6) 0.8315(8) 0.0914(5) 0.065(2) Uani 0.454(4) 1 d PDU A 1
O11 O 0.3211(11) 0.9107(17) 0.0960(9) 0.056(4) Uani 0.454(4) 1 d PDU A 1
C19 C 0.4166(9) 0.6206(12) 0.1337(7) 0.0299(19) Uani 0.454(4) 1 d PGU A 1
C20 C 0.4503(6) 0.6991(15) 0.1239(9) 0.031(2) Uani 0.454(4) 1 d PGU A 1
H20A H 0.5026 0.7024 0.1247 0.037 Uiso 0.454(4) 1 calc PR A 1
C21 C 0.4073(8) 0.7727(12) 0.1128(6) 0.036(2) Uani 0.454(4) 1 d PGU A 1
H21A H 0.4303 0.8264 0.1061 0.043 Uiso 0.454(4) 1 calc PR A 1
C22 C 0.3307(8) 0.7679(7) 0.1117(4) 0.034(3) Uani 0.454(4) 1 d PGU A 1
C23 C 0.2971(6) 0.6894(8) 0.1215(4) 0.048(3) Uani 0.454(4) 1 d PGU A 1
H23A H 0.2448 0.6861 0.1208 0.058 Uiso 0.454(4) 1 calc PR A 1
C24 C 0.3400(9) 0.6158(7) 0.1326(5) 0.045(4) Uani 0.454(4) 1 d PGU A 1
H24A H 0.3171 0.5621 0.1393 0.054 Uiso 0.454(4) 1 calc PR A 1
N1' N 0.3055(7) 0.8555(8) 0.1294(5) 0.050(3) Uani 0.546(4) 1 d PD A 2
O10' O 0.2543(6) 0.8659(8) 0.1522(4) 0.065(2) Uani 0.546(4) 1 d PDU A 2
O11' O 0.3176(9) 0.9157(14) 0.1049(7) 0.056(4) Uani 0.546(4) 1 d PDU A 2
C19' C 0.4261(7) 0.6217(10) 0.1359(6) 0.0299(19) Uani 0.546(4) 1 d PG A 2
C20' C 0.4546(6) 0.6966(13) 0.1182(7) 0.031(2) Uani 0.546(4) 1 d PG A 2
H20B H 0.5014 0.6945 0.1069 0.037 Uiso 0.546(4) 1 calc PR A 2
C21' C 0.4148(7) 0.7747(10) 0.1169(5) 0.036(2) Uani 0.546(4) 1 d PG A 2
H21B H 0.4343 0.8259 0.1048 0.043 Uiso 0.546(4) 1 calc PR A 2
C22' C 0.3464(6) 0.7778(6) 0.1333(3) 0.034(3) Uani 0.546(4) 1 d PG A 2
C23' C 0.3178(6) 0.7029(7) 0.1510(4) 0.048(3) Uani 0.546(4) 1 d PG A 2
H23B H 0.2711 0.7050 0.1622 0.058 Uiso 0.546(4) 1 calc PR A 2
C24' C 0.3577(7) 0.6248(6) 0.1523(4) 0.045(4) Uani 0.546(4) 1 d PG A 2
H24B H 0.3382 0.5736 0.1644 0.054 Uiso 0.546(4) 1 calc PR A 2
N2 N 0.8522(3) 0.5891(4) -0.03590(18) 0.0308(13) Uani 1 1 d . . .
N3 N 0.6339(3) 0.7108(4) 0.35561(19) 0.0320(14) Uani 1 1 d . . .
N4 N 0.2728(4) 0.3994(5) 0.3400(2) 0.0446(17) Uani 1 1 d . . .
N5 N 0.5127(3) 0.3325(4) 0.5241(2) 0.0387(15) Uani 1 1 d U . .
N7 N 0.2208(9) -0.0013(10) 0.1866(7) 0.079(2) Uani 0.454(4) 1 d PDU A 1
O34 O 0.1642(8) 0.0380(10) 0.1930(5) 0.069(3) Uani 0.454(4) 1 d PDU A 1
O35 O 0.2308(8) -0.0804(10) 0.1828(5) 0.079(2) Uani 0.454(4) 1 d PDU A 1
C61 C 0.4140(8) 0.1560(10) 0.1840(7) 0.021(2) Uani 0.454(4) 1 d PGU A 1
C62 C 0.3441(9) 0.1939(7) 0.1788(7) 0.035(3) Uani 0.454(4) 1 d PGU A 1
H62A H 0.3390 0.2554 0.1743 0.042 Uiso 0.454(4) 1 calc PR A 1
C63 C 0.2815(7) 0.1417(8) 0.1801(5) 0.038(3) Uani 0.454(4) 1 d PGU A 1
H63A H 0.2337 0.1676 0.1765 0.046 Uiso 0.454(4) 1 calc PR A 1
C64 C 0.2888(6) 0.0517(8) 0.1866(5) 0.040(3) Uani 0.454(4) 1 d PGU A 1
C65 C 0.3588(7) 0.0138(7) 0.1918(4) 0.039(3) Uani 0.454(4) 1 d PGU A 1
H65A H 0.3638 -0.0477 0.1962 0.046 Uiso 0.454(4) 1 calc PR A 1
C66 C 0.4213(5) 0.0660(10) 0.1905(6) 0.031(3) Uani 0.454(4) 1 d PGU A 1
H66A H 0.4691 0.0401 0.1941 0.037 Uiso 0.454(4) 1 calc PR A 1
N7' N 0.1996(8) 0.0487(9) 0.2036(6) 0.079(2) Uani 0.546(4) 1 d PDU A 2
O34' O 0.1454(7) 0.0982(8) 0.2010(4) 0.069(3) Uani 0.546(4) 1 d PDU A 2
O35' O 0.2013(7) -0.0279(8) 0.2167(4) 0.079(2) Uani 0.546(4) 1 d PDU A 2
C61' C 0.4077(6) 0.1682(8) 0.1898(6) 0.021(2) Uani 0.546(4) 1 d PG A 2
C62' C 0.3435(8) 0.2183(6) 0.1851(5) 0.035(3) Uani 0.546(4) 1 d PG A 2
H62B H 0.3461 0.2793 0.1790 0.042 Uiso 0.546(4) 1 calc PR A 2
C63' C 0.2754(6) 0.1793(6) 0.1894(4) 0.038(3) Uani 0.546(4) 1 d PG A 2
H63B H 0.2315 0.2136 0.1863 0.046 Uiso 0.546(4) 1 calc PR A 2
C64' C 0.2716(4) 0.0901(7) 0.1984(4) 0.040(3) Uani 0.546(4) 1 d PG A 2
C65' C 0.3358(6) 0.0399(5) 0.2031(3) 0.039(3) Uani 0.546(4) 1 d PG A 2
H65B H 0.3332 -0.0211 0.2092 0.046 Uiso 0.546(4) 1 calc PR A 2
C66' C 0.4039(5) 0.0789(8) 0.1987(5) 0.031(3) Uani 0.546(4) 1 d PG A 2
H66B H 0.4477 0.0447 0.2019 0.037 Uiso 0.546(4) 1 calc PR A 2
N8 N 0.3500(7) 0.5882(8) 0.3499(6) 0.164(7) Uani 1 1 d . . .
O36 O 0.6438(2) 0.2862(3) 0.15186(12) 0.0182(4) Uani 1 1 d . . .
H36A H 0.6897 0.3219 0.1506 0.022 Uiso 1 1 calc R . .
O1 O 0.4356(2) 0.3694(3) 0.07634(13) 0.0233(9) Uani 1 1 d . . .
O2 O 0.5305(2) 0.2456(3) 0.09478(12) 0.0182(4) Uani 1 1 d . . .
O3 O 0.5561(2) 0.0623(3) 0.10063(13) 0.0215(9) Uani 1 1 d . . .
O4 O 0.9198(2) 0.0089(3) 0.19048(13) 0.0236(10) Uani 1 1 d . . .
O5 O 0.8437(2) 0.0853(3) 0.24557(12) 0.0180(9) Uani 1 1 d . . .
O6 O 0.8179(2) 0.1032(3) 0.33484(12) 0.0182(4) Uani 1 1 d . . .
O7 O 0.7543(2) -0.0182(2) 0.31262(13) 0.0205(9) Uani 1 1 d . . .
O8 O 0.5229(2) 0.5330(3) 0.11657(13) 0.0212(9) Uani 1 1 d . A .
O9 O 0.4415(2) 0.4711(3) 0.15681(12) 0.0182(4) Uani 1 1 d . A .
O12 O 0.6227(2) 0.4210(3) 0.08438(13) 0.0199(9) Uani 1 1 d . . .
O13 O 0.6708(2) 0.3000(3) 0.05775(12) 0.0196(9) Uani 1 1 d . . .
O14 O 0.8917(3) 0.5496(4) -0.05922(16) 0.0411(13) Uani 1 1 d . . .
O15 O 0.8518(3) 0.6698(3) -0.03106(16) 0.0374(12) Uani 1 1 d . . .
O16 O 0.5953(3) 0.4529(3) 0.19294(14) 0.0297(11) Uani 1 1 d . . .
O17 O 0.6637(3) 0.3680(3) 0.23896(13) 0.0266(10) Uani 1 1 d . . .
O18 O 0.6811(3) 0.7069(4) 0.38592(18) 0.0505(15) Uani 1 1 d . . .
O19 O 0.5887(3) 0.7695(3) 0.34993(17) 0.0483(14) Uani 1 1 d . . .
O20 O 0.5611(2) 0.2465(3) 0.26535(13) 0.0263(10) Uani 1 1 d . . .
O21 O 0.5801(2) 0.1949(3) 0.33271(13) 0.0206(9) Uani 1 1 d . . .
O22 O 0.2560(3) 0.3971(4) 0.37702(18) 0.0520(15) Uani 1 1 d . . .
O23 O 0.2346(3) 0.4337(5) 0.31031(19) 0.0630(18) Uani 1 1 d . . .
O24 O 0.7252(2) 0.2079(3) 0.38364(12) 0.0182(4) Uani 1 1 d . . .
O25 O 0.7103(2) 0.3489(3) 0.36460(13) 0.0235(9) Uani 1 1 d . . .
O26 O 0.4851(3) 0.4027(3) 0.52912(17) 0.0421(13) Uani 1 1 d . B .
O28 O 0.6859(2) 0.0255(3) 0.38850(13) 0.0222(9) Uani 1 1 d U . .
O29 O 0.7886(2) 0.0622(3) 0.42971(13) 0.0211(9) Uani 1 1 d . . .
O32 O 0.4784(2) 0.2915(3) 0.17581(13) 0.0211(9) Uani 1 1 d . A .
O33 O 0.5395(2) 0.1654(3) 0.18620(13) 0.0215(9) Uani 1 1 d . A .
O41 O 0.5943(3) 0.1561(3) 0.02505(13) 0.0281(10) Uani 1 1 d . . .
H41 H 0.5667 0.1957 0.0122 0.042 Uiso 1 1 d R . .
O40 O 0.5025(3) 0.2731(4) 0.98663(19) 0.0519(15) Uani 1 1 d . . .
H40 H 0.4657 0.2599 0.9695 0.078 Uiso 1 1 calc R . .
O38 O 0.3980(6) 0.2161(7) 0.9257(3) 0.053(3) Uani 0.60 1 d P . .
O39 O 0.6429(3) 0.6399(3) 0.12128(16) 0.0371(12) Uani 1 1 d . . .
H39 H 0.6040 0.6098 0.1178 0.056 Uiso 1 1 calc R . .
O37 O 0.7214(2) 0.2269(3) 0.28891(12) 0.0182(4) Uani 1 1 d . . .
H37B H 0.7102 0.2831 0.3035 0.022 Uiso 1 1 calc R . .
C1 C 0.3875(4) 0.4374(4) 0.0584(2) 0.0305(15) Uani 1 1 d . . .
H1A H 0.3513 0.4122 0.0365 0.046 Uiso 1 1 calc R . .
H1B H 0.4167 0.4823 0.0452 0.046 Uiso 1 1 calc R . .
H1C H 0.3615 0.4642 0.0812 0.046 Uiso 1 1 calc R . .
C2 C 0.4078(3) 0.2845(4) 0.07286(19) 0.0217(13) Uani 1 1 d . . .
C3 C 0.3350(4) 0.2638(4) 0.0615(2) 0.0294(15) Uani 1 1 d . . .
H3A H 0.3000 0.3090 0.0543 0.035 Uiso 1 1 calc R . .
C4 C 0.3125(4) 0.1761(5) 0.0606(2) 0.0369(17) Uani 1 1 d . . .
H4A H 0.2622 0.1616 0.0527 0.044 Uiso 1 1 calc R . .
C5 C 0.3635(4) 0.1107(4) 0.0710(2) 0.0292(15) Uani 1 1 d . . .
H5A H 0.3478 0.0511 0.0709 0.035 Uiso 1 1 calc R . .
C6 C 0.4388(3) 0.1311(4) 0.08181(19) 0.0228(13) Uani 1 1 d . . .
C7 C 0.4623(3) 0.2197(4) 0.08285(18) 0.0182(12) Uani 1 1 d . . .
C8 C 0.4875(4) 0.0599(4) 0.09375(19) 0.0235(14) Uani 1 1 d . . .
H8A H 0.4699 0.0350 0.1202 0.028 Uiso 1 1 calc R . .
H8B H 0.4769 0.0148 0.0711 0.028 Uiso 1 1 calc R . .
C9 C 0.9766(4) -0.0100(4) 0.16217(19) 0.0263(14) Uani 1 1 d . . .
H9A H 0.9641 0.0187 0.1344 0.039 Uiso 1 1 calc R . .
H9B H 0.9798 -0.0737 0.1579 0.039 Uiso 1 1 calc R . .
H9C H 1.0244 0.0120 0.1751 0.039 Uiso 1 1 calc R . .
C10 C 0.9282(3) -0.0266(4) 0.23167(18) 0.0206(13) Uani 1 1 d . . .
C11 C 0.9733(4) -0.0965(4) 0.2443(2) 0.0259(14) Uani 1 1 d . . .
H11A H 1.0032 -0.1232 0.2246 0.031 Uiso 1 1 calc R . .
C12 C 0.9745(4) -0.1275(4) 0.2860(2) 0.0295(15) Uani 1 1 d . . .
H12A H 1.0059 -0.1751 0.2953 0.035 Uiso 1 1 calc R . .
C13 C 0.9297(4) -0.0889(4) 0.31424(19) 0.0243(14) Uani 1 1 d . . .
H13A H 0.9304 -0.1106 0.3428 0.029 Uiso 1 1 calc R . .
C14 C 0.8833(3) -0.0185(4) 0.30116(18) 0.0189(13) Uani 1 1 d . . .
C15 C 0.8835(3) 0.0150(4) 0.25957(18) 0.0181(12) Uani 1 1 d . . .
C16 C 0.8271(3) 0.0127(4) 0.33048(18) 0.0192(13) Uani 1 1 d . . .
H16A H 0.8390 -0.0138 0.3596 0.023 Uiso 1 1 calc R . .
C17 C 0.7420(4) -0.1103(4) 0.3165(2) 0.0320(16) Uani 1 1 d . . .
H17A H 0.7844 -0.1426 0.3073 0.048 Uiso 1 1 calc R . .
H17B H 0.6972 -0.1269 0.2983 0.048 Uiso 1 1 calc R . .
H17C H 0.7359 -0.1247 0.3465 0.048 Uiso 1 1 calc R . .
C18 C 0.4645(4) 0.5372(4) 0.1371(2) 0.0278(15) Uani 1 1 d . . .
C25 C 0.6648(3) 0.3809(4) 0.06081(18) 0.0182(13) Uani 1 1 d . . .
C26 C 0.7123(3) 0.4374(4) 0.03437(18) 0.0167(12) Uani 1 1 d . . .
C27 C 0.7395(3) 0.4023(4) -0.00205(19) 0.0231(13) Uani 1 1 d . . .
H27A H 0.7267 0.3441 -0.0109 0.028 Uiso 1 1 calc R . .
C28 C 0.7851(3) 0.4522(5) -0.0255(2) 0.0256(14) Uani 1 1 d . . .
H28A H 0.8042 0.4288 -0.0503 0.031 Uiso 1 1 calc R . .
C29 C 0.8020(3) 0.5361(4) -0.0119(2) 0.0238(14) Uani 1 1 d . . .
C30 C 0.7751(3) 0.5736(4) 0.0243(2) 0.0233(14) Uani 1 1 d . . .
H30A H 0.7883 0.6318 0.0330 0.028 Uiso 1 1 calc R . .
C31 C 0.7286(3) 0.5234(4) 0.04716(19) 0.0205(13) Uani 1 1 d . . .
H31A H 0.7080 0.5476 0.0714 0.025 Uiso 1 1 calc R . .
C32 C 0.6295(3) 0.4372(4) 0.22879(18) 0.0179(12) Uani 1 1 d . . .
C33 C 0.6309(3) 0.5087(4) 0.26228(19) 0.0218(13) Uani 1 1 d . . .
C34 C 0.6789(4) 0.5036(4) 0.29942(19) 0.0227(13) Uani 1 1 d . . .
H34A H 0.7111 0.4547 0.3041 0.027 Uiso 1 1 calc R . .
C35 C 0.6798(4) 0.5701(4) 0.3298(2) 0.0273(15) Uani 1 1 d . . .
H35A H 0.7128 0.5670 0.3553 0.033 Uiso 1 1 calc R . .
C36 C 0.6328(4) 0.6404(4) 0.32286(19) 0.0240(14) Uani 1 1 d . . .
C37 C 0.5829(4) 0.6461(4) 0.2867(2) 0.0294(15) Uani 1 1 d . . .
H37A H 0.5496 0.6942 0.2827 0.035 Uiso 1 1 calc R . .
C38 C 0.5828(4) 0.5800(4) 0.2564(2) 0.0291(15) Uani 1 1 d . . .
H38A H 0.5493 0.5831 0.2312 0.035 Uiso 1 1 calc R . .
C39 C 0.5439(3) 0.2380(4) 0.30325(19) 0.0197(13) Uani 1 1 d . . .
C40 C 0.4728(3) 0.2813(4) 0.31322(19) 0.0223(13) Uani 1 1 d . . .
C41 C 0.4476(4) 0.2704(4) 0.3534(2) 0.0244(14) Uani 1 1 d . . .
H41A H 0.4757 0.2368 0.3747 0.029 Uiso 1 1 calc R . .
C42 C 0.3817(4) 0.3084(5) 0.3624(2) 0.0314(16) Uani 1 1 d . . .
H42A H 0.3638 0.3013 0.3898 0.038 Uiso 1 1 calc R . .
C43 C 0.3429(4) 0.3568(5) 0.3307(2) 0.0339(17) Uani 1 1 d . . .
C44 C 0.3660(4) 0.3683(5) 0.2903(2) 0.0392(18) Uani 1 1 d . . .
H44A H 0.3373 0.4013 0.2689 0.047 Uiso 1 1 calc R . .
C45 C 0.4324(4) 0.3304(5) 0.2816(2) 0.0312(16) Uani 1 1 d . . .
H45A H 0.4501 0.3378 0.2542 0.037 Uiso 1 1 calc R . .
C46 C 0.6961(3) 0.2862(4) 0.38701(18) 0.0190(13) Uani 1 1 d . . .
C47 C 0.6458(3) 0.2971(4) 0.42217(19) 0.0216(13) Uani 1 1 d . . .
C48 C 0.6388(5) 0.2305(5) 0.4515(3) 0.046(2) Uani 1 1 d . B .
H48A H 0.6647 0.1769 0.4489 0.055 Uiso 1 1 calc R . .
C49 C 0.5948(5) 0.2413(5) 0.4844(3) 0.059(3) Uani 1 1 d . . .
H49A H 0.5894 0.1953 0.5044 0.070 Uiso 1 1 calc R B .
C50 C 0.5588(4) 0.3200(4) 0.4880(2) 0.0299(16) Uani 1 1 d . B .
C51 C 0.5637(3) 0.3874(4) 0.4596(2) 0.0266(15) Uani 1 1 d . . .
H51A H 0.5376 0.4408 0.4625 0.032 Uiso 1 1 calc R B .
C52 C 0.6084(4) 0.3755(4) 0.4262(2) 0.0257(14) Uani 1 1 d . B .
H52A H 0.6131 0.4214 0.4060 0.031 Uiso 1 1 calc R . .
C53 C 0.7245(4) 0.0297(4) 0.42393(18) 0.0206(13) Uani 1 1 d . . .
C54 C 0.6902(3) -0.0053(4) 0.46263(19) 0.0228(14) Uani 1 1 d . . .
C60 C 0.4811(3) 0.2093(4) 0.18279(18) 0.0189(13) Uani 1 1 d . . .
C67 C 0.4086(8) 0.5594(7) 0.3567(4) 0.083(4) Uani 1 1 d . . .
C68 C 0.4802(5) 0.5251(6) 0.3646(3) 0.058(2) Uani 1 1 d . . .
H68A H 0.5029 0.5205 0.3375 0.087 Uiso 1 1 calc R . .
H68B H 0.4777 0.4667 0.3776 0.087 Uiso 1 1 calc R . .
H68C H 0.5100 0.5641 0.3843 0.087 Uiso 1 1 calc R . .
C74 C 0.5793(4) 0.0819(5) -0.0016(2) 0.0354(17) Uani 1 1 d . . .
H74A H 0.5580 0.1011 -0.0301 0.053 Uiso 1 1 calc R . .
H74B H 0.5441 0.0434 0.0112 0.053 Uiso 1 1 calc R . .
H74C H 0.6253 0.0498 -0.0044 0.053 Uiso 1 1 calc R . .
C73 C 0.5176(4) 0.3626(5) 0.9831(2) 0.0381(18) Uani 1 1 d . . .
H73A H 0.5224 0.3893 1.0117 0.057 Uiso 1 1 calc R . .
H73B H 0.4771 0.3910 0.9652 0.057 Uiso 1 1 calc R . .
H73C H 0.5638 0.3703 0.9698 0.057 Uiso 1 1 calc R . .
O38' O 0.3629(8) 0.2580(11) 0.9508(6) 0.062(5) Uani 0.40 1 d P . .
C72 C 0.6533(4) 0.6709(5) 0.1647(2) 0.0429(19) Uani 1 1 d . . .
H72A H 0.6965 0.7096 0.1681 0.064 Uiso 1 1 calc R . .
H72B H 0.6611 0.6208 0.1843 0.064 Uiso 1 1 calc R . .
H72C H 0.6093 0.7036 0.1713 0.064 Uiso 1 1 calc R . .
C71 C 0.3356(6) 0.1723(6) 0.9437(3) 0.067(3) Uani 1 1 d . . .
C70 C 0.0935(8) 0.8012(11) 0.1328(5) 0.054(4) Uani 0.546(4) 1 d PDU A 2
H70A H 0.1186 0.7874 0.1612 0.081 Uiso 0.546(4) 1 calc PR A 2
H70B H 0.0466 0.7691 0.1288 0.081 Uiso 0.546(4) 1 calc PR A 2
H70C H 0.0838 0.8645 0.1308 0.081 Uiso 0.546(4) 1 calc PR A 2
C69 C 0.1399(10) 0.7756(12) 0.0999(5) 0.070(5) Uani 0.546(4) 1 d PD A 2
N9 N 0.1792(9) 0.7519(12) 0.0731(5) 0.081(5) Uani 0.546(4) 1 d PD A 2
O27 O 0.4929(13) 0.2643(9) 0.5414(7) 0.038(5) Uani 0.58(6) 1 d PU B 1
O27' O 0.522(2) 0.2792(16) 0.5562(11) 0.052(7) Uani 0.42(6) 1 d PU B 2
O1W O 0.5957(8) 0.2848(10) 0.7479(5) 0.084(5) Uani 0.50 1 d P . .
O30 O 0.5145(7) -0.1060(13) 0.5616(6) 0.067(4) Uani 0.480(17) 1 d PDU C 1
O31 O 0.6159(8) -0.0884(15) 0.6049(4) 0.068(3) Uani 0.480(17) 1 d PDU C 1
O30' O 0.5312(8) -0.1373(10) 0.5639(5) 0.067(4) Uani 0.520(17) 1 d PDU C 2
O31' O 0.5997(9) -0.0410(12) 0.6033(4) 0.068(3) Uani 0.520(17) 1 d PDU C 2
N6 N 0.5797(4) -0.0808(6) 0.5693(2) 0.072(2) Uani 1 1 d DU . .
C55 C 0.7138(4) 0.0261(5) 0.5029(2) 0.0287(15) Uani 1 1 d . C .
H55A H 0.7546 0.0654 0.5066 0.034 Uiso 1 1 calc R . .
C56 C 0.6779(4) 0.0001(6) 0.5381(2) 0.045(2) Uani 1 1 d . . .
H56A H 0.6938 0.0212 0.5661 0.054 Uiso 1 1 calc R C .
C57 C 0.6196(4) -0.0559(7) 0.5319(2) 0.050(2) Uani 1 1 d . C .
C58 C 0.5960(5) -0.0908(6) 0.4921(3) 0.052(2) Uani 1 1 d . . .
H58A H 0.5562 -0.1315 0.4888 0.063 Uiso 1 1 calc R C .
C59 C 0.6321(4) -0.0643(5) 0.4569(2) 0.0381(18) Uani 1 1 d . C .
H59A H 0.6170 -0.0867 0.4290 0.046 Uiso 1 1 calc R . .

loop_
_atom_site_aniso_label
_atom_site_aniso_U_11
_atom_site_aniso_U_22
_atom_site_aniso_U_33
_atom_site_aniso_U_23
_atom_site_aniso_U_13
_atom_site_aniso_U_12
Dy1 0.01682(15) 0.01547(14) 0.01314(14) 0.00139(10) 0.00132(10) -0.00058(11)
Dy2 0.01848(15) 0.01561(14) 0.01156(13) -0.00020(10) 0.00116(10) -0.00039(11)
Dy3 0.01773(14) 0.01472(14) 0.01055(13) 0.00054(10) 0.00172(10) 0.00020(11)
Dy4 0.01992(15) 0.01673(14) 0.01094(13) 0.00129(10) 0.00169(10) -0.00190(11)
N1 0.045(10) 0.029(8) 0.053(10) 0.006(7) -0.001(8) 0.014(7)
O10 0.056(5) 0.054(4) 0.086(5) 0.007(4) 0.007(4) 0.006(4)
O11 0.062(4) 0.038(4) 0.070(7) 0.010(5) 0.021(4) 0.004(3)
C19 0.028(4) 0.026(3) 0.037(4) 0.003(3) 0.010(4) 0.002(3)
C20 0.032(4) 0.031(4) 0.029(6) -0.002(4) 0.005(3) 0.003(3)
C21 0.040(5) 0.031(4) 0.036(4) -0.001(3) -0.001(4) 0.003(3)
C22 0.033(6) 0.031(5) 0.037(7) 0.003(5) 0.006(6) 0.007(4)
C23 0.043(6) 0.045(6) 0.059(7) 0.006(6) 0.018(6) 0.006(5)
C24 0.048(7) 0.034(5) 0.054(9) 0.013(6) 0.014(6) -0.002(5)
N1' 0.037(8) 0.044(8) 0.071(10) 0.004(7) 0.018(7) 0.005(6)
O10' 0.056(5) 0.054(4) 0.086(5) 0.007(4) 0.007(4) 0.006(4)
O11' 0.062(4) 0.038(4) 0.070(7) 0.010(5) 0.021(4) 0.004(3)
C19' 0.028(4) 0.026(3) 0.037(4) 0.003(3) 0.010(4) 0.002(3)
C20' 0.032(4) 0.031(4) 0.029(6) -0.002(4) 0.005(3) 0.003(3)
C21' 0.040(5) 0.031(4) 0.036(4) -0.001(3) -0.001(4) 0.003(3)
C22' 0.033(6) 0.031(5) 0.037(7) 0.003(5) 0.006(6) 0.007(4)
C23' 0.043(6) 0.045(6) 0.059(7) 0.006(6) 0.018(6) 0.006(5)
C24' 0.048(7) 0.034(5) 0.054(9) 0.013(6) 0.014(6) -0.002(5)
N2 0.025(3) 0.042(4) 0.025(3) 0.016(3) 0.002(2) -0.002(3)
N3 0.043(4) 0.025(3) 0.030(3) -0.005(2) 0.013(3) -0.002(3)
N4 0.035(4) 0.056(4) 0.044(4) -0.008(3) 0.011(3) 0.016(3)
N5 0.035(3) 0.040(4) 0.045(4) -0.002(3) 0.023(3) 0.001(3)
N7 0.071(4) 0.087(4) 0.082(4) -0.009(4) 0.025(3) -0.021(4)
O34 0.053(5) 0.095(7) 0.061(5) 0.016(5) 0.008(4) -0.019(5)
O35 0.071(4) 0.087(4) 0.082(4) -0.009(4) 0.025(3) -0.021(4)
C61 0.022(4) 0.027(4) 0.015(5) -0.001(4) 0.001(3) -0.001(3)
C62 0.032(4) 0.032(6) 0.043(6) 0.008(6) 0.005(4) -0.004(5)
C63 0.016(4) 0.055(8) 0.044(6) 0.002(6) 0.000(4) 0.002(6)
C64 0.033(6) 0.041(7) 0.046(6) -0.003(5) -0.002(5) -0.022(5)
C65 0.039(7) 0.034(6) 0.046(6) -0.005(5) 0.019(5) -0.015(5)
C66 0.033(6) 0.031(5) 0.029(6) -0.002(4) 0.007(5) -0.013(5)
N7' 0.071(4) 0.087(4) 0.082(4) -0.009(4) 0.025(3) -0.021(4)
O34' 0.053(5) 0.095(7) 0.061(5) 0.016(5) 0.008(4) -0.019(5)
O35' 0.071(4) 0.087(4) 0.082(4) -0.009(4) 0.025(3) -0.021(4)
C61' 0.022(4) 0.027(4) 0.015(5) -0.001(4) 0.001(3) -0.001(3)
C62' 0.032(4) 0.032(6) 0.043(6) 0.008(6) 0.005(4) -0.004(5)
C63' 0.016(4) 0.055(8) 0.044(6) 0.002(6) 0.000(4) 0.002(6)
C64' 0.033(6) 0.041(7) 0.046(6) -0.003(5) -0.002(5) -0.022(5)
C65' 0.039(7) 0.034(6) 0.046(6) -0.005(5) 0.019(5) -0.015(5)
C66' 0.033(6) 0.031(5) 0.029(6) -0.002(4) 0.007(5) -0.013(5)
N8 0.097(10) 0.083(9) 0.31(2) -0.066(11) 0.003(12) 0.028(8)
O36 0.0190(9) 0.0177(8) 0.0180(9) 0.0001(7) 0.0023(7) 0.0007(7)
O1 0.021(2) 0.021(2) 0.026(2) 0.0062(18) -0.0035(18) 0.0001(19)
O2 0.0190(9) 0.0177(8) 0.0180(9) 0.0001(7) 0.0023(7) 0.0007(7)
O3 0.024(2) 0.018(2) 0.021(2) -0.0023(17) 0.0004(18) -0.0031(19)
O4 0.031(2) 0.024(2) 0.016(2) 0.0018(17) 0.0064(18) 0.007(2)
O5 0.023(2) 0.017(2) 0.014(2) 0.0014(16) 0.0040(17) 0.0028(18)
O6 0.0190(9) 0.0177(8) 0.0180(9) 0.0001(7) 0.0023(7) 0.0007(7)
O7 0.028(2) 0.012(2) 0.022(2) 0.0004(16) 0.0021(18) -0.0014(18)
O8 0.017(2) 0.023(2) 0.024(2) 0.0050(17) 0.0034(18) 0.0020(18)
O9 0.0190(9) 0.0177(8) 0.0180(9) 0.0001(7) 0.0023(7) 0.0007(7)
O12 0.016(2) 0.021(2) 0.023(2) 0.0037(17) 0.0049(17) 0.0022(18)
O13 0.024(2) 0.021(2) 0.014(2) 0.0039(16) 0.0036(17) -0.0012(18)
O14 0.033(3) 0.052(3) 0.042(3) 0.012(3) 0.023(2) 0.002(3)
O15 0.038(3) 0.036(3) 0.038(3) 0.014(2) 0.009(2) -0.007(2)
O16 0.039(3) 0.028(2) 0.020(2) -0.0089(19) -0.009(2) 0.006(2)
O17 0.041(3) 0.016(2) 0.022(2) -0.0038(17) -0.006(2) 0.004(2)
O18 0.058(4) 0.049(3) 0.041(3) -0.022(3) -0.013(3) 0.007(3)
O19 0.069(4) 0.032(3) 0.044(3) -0.013(2) 0.007(3) 0.014(3)
O20 0.023(2) 0.039(3) 0.017(2) 0.0021(19) 0.0060(18) 0.008(2)
O21 0.016(2) 0.027(2) 0.019(2) -0.0012(18) 0.0028(17) -0.0013(18)
O22 0.044(3) 0.072(4) 0.044(3) -0.007(3) 0.026(3) 0.018(3)
O23 0.044(4) 0.097(5) 0.047(4) -0.005(3) 0.004(3) 0.036(4)
O24 0.0190(9) 0.0177(8) 0.0180(9) 0.0001(7) 0.0023(7) 0.0007(7)
O25 0.029(2) 0.020(2) 0.021(2) 0.0037(18) 0.0017(18) 0.0029(19)
O26 0.044(3) 0.038(3) 0.047(3) -0.015(2) 0.018(3) 0.003(3)
O28 0.029(2) 0.023(2) 0.014(2) 0.0039(16) 0.0033(18) -0.0041(19)
O29 0.022(2) 0.020(2) 0.022(2) 0.0050(17) 0.0026(18) -0.0014(19)
O32 0.022(2) 0.019(2) 0.023(2) 0.0042(17) 0.0082(18) -0.0004(18)
O33 0.021(2) 0.025(2) 0.019(2) 0.0005(17) 0.0014(17) 0.0035(19)
O41 0.039(3) 0.028(2) 0.015(2) -0.0053(18) -0.0059(19) 0.003(2)
O40 0.052(4) 0.044(3) 0.056(4) 0.013(3) -0.016(3) -0.006(3)
O38 0.058(7) 0.052(6) 0.046(6) 0.015(5) -0.006(5) -0.018(5)
O39 0.036(3) 0.033(3) 0.043(3) -0.001(2) 0.007(2) -0.007(2)
O37 0.0190(9) 0.0177(8) 0.0180(9) 0.0001(7) 0.0023(7) 0.0007(7)
C1 0.025(4) 0.025(3) 0.040(4) 0.008(3) -0.005(3) 0.004(3)
C2 0.022(3) 0.022(3) 0.021(3) 0.000(2) 0.001(3) -0.005(3)
C3 0.021(3) 0.029(4) 0.037(4) 0.001(3) -0.002(3) 0.007(3)
C4 0.021(4) 0.039(4) 0.048(5) -0.004(3) -0.007(3) -0.007(3)
C5 0.023(4) 0.028(4) 0.036(4) -0.003(3) 0.000(3) -0.009(3)
C6 0.023(3) 0.027(3) 0.018(3) 0.001(2) 0.000(2) -0.002(3)
C7 0.017(3) 0.025(3) 0.011(3) -0.002(2) -0.001(2) -0.002(3)
C8 0.032(4) 0.023(3) 0.015(3) -0.002(2) 0.000(3) -0.008(3)
C9 0.025(3) 0.035(4) 0.020(3) -0.001(3) 0.005(3) 0.011(3)
C10 0.028(3) 0.019(3) 0.014(3) -0.002(2) -0.001(2) 0.000(3)
C11 0.033(4) 0.023(3) 0.023(3) -0.003(3) 0.007(3) 0.008(3)
C12 0.041(4) 0.020(3) 0.028(4) 0.003(3) 0.001(3) 0.014(3)
C13 0.040(4) 0.015(3) 0.017(3) 0.003(2) 0.001(3) 0.002(3)
C14 0.029(3) 0.012(3) 0.016(3) -0.004(2) 0.001(2) 0.000(3)
C15 0.022(3) 0.016(3) 0.015(3) -0.001(2) -0.003(2) 0.001(3)
C16 0.027(3) 0.016(3) 0.015(3) -0.001(2) -0.002(2) -0.001(3)
C17 0.039(4) 0.014(3) 0.043(4) 0.001(3) 0.001(3) -0.001(3)
C18 0.030(4) 0.026(3) 0.027(4) 0.001(3) 0.000(3) 0.006(3)
C25 0.019(3) 0.024(3) 0.011(3) 0.006(2) -0.004(2) -0.001(3)
C26 0.009(3) 0.024(3) 0.016(3) 0.005(2) -0.002(2) 0.001(2)
C27 0.023(3) 0.027(3) 0.019(3) 0.000(3) 0.002(3) 0.000(3)
C28 0.016(3) 0.040(4) 0.020(3) 0.003(3) 0.002(2) 0.001(3)
C29 0.017(3) 0.033(4) 0.023(3) 0.011(3) 0.006(3) 0.000(3)
C30 0.021(3) 0.024(3) 0.024(3) 0.004(3) 0.000(3) -0.005(3)
C31 0.020(3) 0.022(3) 0.019(3) 0.006(2) 0.002(2) 0.004(3)
C32 0.014(3) 0.022(3) 0.018(3) 0.001(2) 0.003(2) -0.001(3)
C33 0.028(3) 0.018(3) 0.020(3) 0.004(2) 0.004(3) -0.003(3)
C34 0.028(3) 0.016(3) 0.023(3) -0.003(2) -0.001(3) 0.004(3)
C35 0.037(4) 0.024(3) 0.019(3) -0.005(3) -0.009(3) 0.002(3)
C36 0.037(4) 0.016(3) 0.019(3) -0.006(2) 0.007(3) -0.001(3)
C37 0.037(4) 0.021(3) 0.031(4) -0.002(3) 0.003(3) 0.010(3)
C38 0.039(4) 0.026(3) 0.021(3) -0.003(3) -0.005(3) 0.009(3)
C39 0.019(3) 0.023(3) 0.018(3) 0.001(2) 0.002(2) -0.002(3)
C40 0.022(3) 0.024(3) 0.021(3) -0.006(2) 0.001(3) 0.001(3)
C41 0.025(3) 0.027(3) 0.021(3) -0.004(3) 0.004(3) 0.002(3)
C42 0.036(4) 0.034(4) 0.027(4) -0.005(3) 0.015(3) 0.000(3)
C43 0.024(4) 0.043(4) 0.036(4) -0.009(3) 0.011(3) 0.010(3)
C44 0.034(4) 0.057(5) 0.025(4) -0.004(3) 0.000(3) 0.020(4)
C45 0.033(4) 0.042(4) 0.020(3) -0.003(3) 0.006(3) 0.012(3)
C46 0.016(3) 0.023(3) 0.018(3) 0.000(2) -0.004(2) 0.002(3)
C47 0.019(3) 0.023(3) 0.022(3) 0.000(2) -0.003(2) 0.002(3)
C48 0.052(5) 0.027(4) 0.065(6) 0.013(4) 0.039(4) 0.013(4)
C49 0.071(6) 0.033(4) 0.081(7) 0.023(4) 0.060(5) 0.017(4)
C50 0.024(4) 0.030(4) 0.038(4) -0.005(3) 0.017(3) 0.000(3)
C51 0.020(3) 0.026(3) 0.034(4) -0.011(3) 0.005(3) 0.006(3)
C52 0.027(4) 0.022(3) 0.028(4) -0.004(3) 0.001(3) 0.001(3)
C53 0.037(4) 0.010(3) 0.016(3) 0.005(2) 0.007(3) 0.001(3)
C54 0.024(3) 0.025(3) 0.021(3) 0.006(3) 0.006(3) 0.008(3)
C60 0.022(3) 0.022(3) 0.013(3) 0.001(2) 0.001(2) 0.003(3)
C67 0.091(9) 0.043(6) 0.117(10) -0.018(6) 0.021(8) 0.007(6)
C68 0.052(6) 0.063(6) 0.061(6) -0.005(5) 0.018(5) -0.013(5)
C74 0.040(4) 0.033(4) 0.031(4) -0.010(3) -0.003(3) 0.001(3)
C73 0.047(5) 0.036(4) 0.030(4) 0.007(3) -0.003(3) -0.005(4)
O38' 0.042(9) 0.072(11) 0.066(11) 0.006(9) -0.029(8) -0.024(8)
C72 0.045(5) 0.039(4) 0.045(5) -0.009(4) 0.006(4) -0.008(4)
C71 0.084(7) 0.059(6) 0.055(6) 0.014(5) -0.010(5) -0.040(6)
C70 0.035(7) 0.049(7) 0.080(8) -0.024(7) 0.011(6) 0.000(6)
C69 0.079(14) 0.052(11) 0.076(14) -0.010(9) -0.001(11) 0.004(10)
N9 0.090(13) 0.083(12) 0.072(12) -0.009(9) 0.010(10) 0.018(10)
O27 0.035(8) 0.041(6) 0.040(8) 0.005(5) 0.022(6) 0.001(5)
O27' 0.052(11) 0.061(9) 0.046(10) 0.003(7) 0.021(8) 0.002(7)
O1W 0.080(10) 0.070(10) 0.100(12) 0.030(9) -0.005(9) 0.001(8)
O30 0.057(5) 0.088(7) 0.058(4) 0.041(5) 0.020(4) 0.006(5)
O31 0.068(5) 0.098(7) 0.041(4) 0.018(5) 0.020(4) 0.002(5)
O30' 0.057(5) 0.088(7) 0.058(4) 0.041(5) 0.020(4) 0.006(5)
O31' 0.068(5) 0.098(7) 0.041(4) 0.018(5) 0.020(4) 0.002(5)
N6 0.051(5) 0.118(6) 0.049(5) 0.025(4) 0.019(4) 0.000(5)
C55 0.024(4) 0.041(4) 0.020(3) 0.003(3) 0.001(3) 0.006(3)
C56 0.034(4) 0.087(6) 0.016(4) 0.008(4) 0.007(3) 0.012(4)
C57 0.036(5) 0.090(7) 0.027(4) 0.026(4) 0.012(3) 0.009(5)
C58 0.044(5) 0.067(6) 0.047(5) 0.026(4) 0.015(4) -0.015(4)
C59 0.044(5) 0.042(4) 0.029(4) 0.006(3) 0.009(3) -0.013(4)

loop_
_atom_type_symbol
_atom_type_description
_atom_type_scat_dispersion_real
_atom_type_scat_dispersion_imag
_atom_type_scat_source
C C 0.0033 0.0016 'International Tables Vol C Tables 4.2.6.8 and 6.1.1.4'
H H 0.0000 0.0000 'International Tables Vol C Tables 4.2.6.8 and 6.1.1.4'
N N 0.0061 0.0033 'International Tables Vol C Tables 4.2.6.8 and 6.1.1.4'
O O 0.0106 0.0060 'International Tables Vol C Tables 4.2.6.8 and 6.1.1.4'
Dy Dy -0.1892 4.4098 'International Tables Vol C Tables 4.2.6.8 and 6.1.1.4'

loop_
_geom_angle_atom_site_label_1
_geom_angle_atom_site_label_2
_geom_angle_atom_site_label_3
_geom_angle
_geom_angle_site_symmetry_1
_geom_angle_site_symmetry_3
O16 Dy1 O32 91.04(16) . .
O16 Dy1 O12 99.91(16) . .
O32 Dy1 O12 158.57(14) . .
O16 Dy1 O36 80.85(15) . .
O32 Dy1 O36 85.72(14) . .
O12 Dy1 O36 78.00(14) . .
O16 Dy1 O8 76.16(15) . .
O32 Dy1 O8 129.37(14) . .
O12 Dy1 O8 71.56(14) . .
O36 Dy1 O8 137.56(14) . .
O16 Dy1 O2 146.73(15) . .
O32 Dy1 O2 75.73(14) . .
O12 Dy1 O2 85.22(14) . .
O36 Dy1 O2 68.00(13) . .
O8 Dy1 O2 135.50(14) . .
O16 Dy1 O9 76.30(15) . .
O32 Dy1 O9 74.31(14) . .
O12 Dy1 O9 126.07(13) . .
O36 Dy1 O9 149.12(13) . .
O8 Dy1 O9 55.11(13) . .
O2 Dy1 O9 126.73(13) . .
O16 Dy1 O1 148.02(15) . .
O32 Dy1 O1 88.24(14) . .
O12 Dy1 O1 91.94(14) . .
O36 Dy1 O1 130.90(14) . .
O8 Dy1 O1 79.71(14) . .
O2 Dy1 O1 63.30(13) . .
O9 Dy1 O1 72.74(14) . .
O16 Dy1 C18 74.66(18) . .
O32 Dy1 C18 101.61(17) . .
O12 Dy1 C18 99.05(17) . .
O36 Dy1 C18 154.48(17) . .
O8 Dy1 C18 27.80(16) . .
O2 Dy1 C18 137.42(17) . .
O9 Dy1 C18 27.31(16) . .
O1 Dy1 C18 74.19(17) . .
O16 Dy1 Dy2 116.29(11) . .
O32 Dy1 Dy2 88.26(10) . .
O12 Dy1 Dy2 70.39(10) . .
O36 Dy1 Dy2 35.56(9) . .
O8 Dy1 Dy2 141.47(9) . .
O2 Dy1 Dy2 34.78(9) . .
O9 Dy1 Dy2 159.07(9) . .
O1 Dy1 Dy2 95.65(10) . .
C18 Dy1 Dy2 165.43(13) . .
O2 Dy2 O13 80.65(14) . .
O2 Dy2 O29 144.08(14) . 2_655
O13 Dy2 O29 104.75(14) . 2_655
O2 Dy2 O36 69.39(14) . .
O13 Dy2 O36 80.54(14) . .
O29 Dy2 O36 146.25(14) 2_655 .
O2 Dy2 O3 74.11(14) . .
O13 Dy2 O3 140.82(14) . .
O29 Dy2 O3 80.80(14) 2_655 .
O36 Dy2 O3 116.40(13) . .
O2 Dy2 O6 115.40(13) . 2_655
O13 Dy2 O6 142.22(14) . 2_655
O29 Dy2 O6 82.31(14) 2_655 2_655
O36 Dy2 O6 74.70(13) . 2_655
O3 Dy2 O6 76.61(14) . 2_655
O2 Dy2 O41 75.77(14) . .
O13 Dy2 O41 70.45(15) . .
O29 Dy2 O41 73.01(15) 2_655 .
O36 Dy2 O41 137.59(14) . .
O3 Dy2 O41 74.56(15) . .
O6 Dy2 O41 144.47(14) 2_655 .
O2 Dy2 O24 140.60(13) . 2_655
O13 Dy2 O24 74.13(14) . 2_655
O29 Dy2 O24 72.85(14) 2_655 2_655
O36 Dy2 O24 76.89(13) . 2_655
O3 Dy2 O24 141.69(14) . 2_655
O6 Dy2 O24 72.77(13) 2_655 2_655
O41 Dy2 O24 121.36(14) . 2_655
O2 Dy2 Dy3 85.46(9) . .
O13 Dy2 Dy3 114.69(10) . .
O29 Dy2 Dy3 121.57(10) 2_655 .
O36 Dy2 Dy3 35.53(9) . .
O3 Dy2 Dy3 92.89(10) . .
O6 Dy2 Dy3 40.44(9) 2_655 .
O41 Dy2 Dy3 159.61(11) . .
O24 Dy2 Dy3 78.41(9) 2_655 .
O2 Dy2 Dy1 36.10(10) . .
O13 Dy2 Dy1 68.68(10) . .
O29 Dy2 Dy1 173.38(10) 2_655 .
O36 Dy2 Dy1 35.70(10) . .
O3 Dy2 Dy1 103.66(10) . .
O6 Dy2 Dy1 103.38(9) 2_655 .
O41 Dy2 Dy1 103.24(11) . .
O24 Dy2 Dy1 105.36(9) 2_655 .
Dy3 Dy2 Dy1 63.551(7) . .
O2 Dy2 Dy4 145.05(10) . 2_655
O13 Dy2 Dy4 110.44(10) . 2_655
O29 Dy2 Dy4 67.19(10) 2_655 2_655
O36 Dy2 Dy4 79.64(10) . 2_655
O3 Dy2 Dy4 107.40(10) . 2_655
O6 Dy2 Dy4 37.54(9) 2_655 2_655
O41 Dy2 Dy4 139.03(11) . 2_655
O24 Dy2 Dy4 36.51(9) 2_655 2_655
Dy3 Dy2 Dy4 59.665(9) . 2_655
Dy1 Dy2 Dy4 115.338(11) . 2_655
O5 Dy3 O20 82.34(15) 2_655 .
O5 Dy3 O37 96.73(14) 2_655 2_655
O20 Dy3 O37 145.33(15) . 2_655
O5 Dy3 O33 84.16(14) 2_655 .
O20 Dy3 O33 72.33(15) . .
O37 Dy3 O33 142.27(13) 2_655 .
O5 Dy3 O36 144.35(13) 2_655 .
O20 Dy3 O36 118.82(14) . .
O37 Dy3 O36 81.40(14) 2_655 .
O33 Dy3 O36 76.73(14) . .
O5 Dy3 O17 137.05(14) 2_655 .
O20 Dy3 O17 73.42(16) . .
O37 Dy3 O17 84.81(15) 2_655 .
O33 Dy3 O17 119.67(15) . .
O36 Dy3 O17 78.48(14) . .
O5 Dy3 O37 68.38(14) 2_655 .
O20 Dy3 O37 77.19(14) . .
O37 Dy3 O37 70.47(15) 2_655 .
O33 Dy3 O37 141.24(13) . .
O36 Dy3 O37 140.43(14) . .
O17 Dy3 O37 71.94(14) . .
O5 Dy3 O6 73.26(13) 2_655 2_655
O20 Dy3 O6 138.74(15) . 2_655
O37 Dy3 O6 71.73(13) 2_655 2_655
O33 Dy3 O6 72.52(13) . 2_655
O36 Dy3 O6 72.41(13) . 2_655
O17 Dy3 O6 144.75(14) . 2_655
O37 Dy3 O6 121.14(13) . 2_655
O5 Dy3 Dy4 35.84(9) 2_655 .
O20 Dy3 Dy4 65.65(11) . .
O37 Dy3 Dy4 93.51(10) 2_655 .
O33 Dy3 Dy4 107.57(10) . .
O36 Dy3 Dy4 174.91(10) . .
O17 Dy3 Dy4 101.24(10) . .
O37 Dy3 Dy4 36.14(9) . .
O6 Dy3 Dy4 106.01(9) 2_655 .
O5 Dy3 Dy4 79.01(10) 2_655 2_655
O20 Dy3 Dy4 160.47(11) . 2_655
O37 Dy3 Dy4 33.95(10) 2_655 2_655
O33 Dy3 Dy4 111.18(10) . 2_655
O36 Dy3 Dy4 80.27(9) . 2_655
O17 Dy3 Dy4 117.44(11) . 2_655
O37 Dy3 Dy4 90.50(9) . 2_655
O6 Dy3 Dy4 38.70(9) 2_655 2_655
Dy4 Dy3 Dy4 95.478(11) . 2_655
O5 Dy3 Dy2 108.75(9) 2_655 .
O20 Dy3 Dy2 132.70(11) . .
O37 Dy3 Dy2 80.61(9) 2_655 .
O33 Dy3 Dy2 63.74(10) . .
O36 Dy3 Dy2 35.64(9) . .
O17 Dy3 Dy2 113.80(10) . .
O37 Dy3 Dy2 150.06(9) . .
O6 Dy3 Dy2 37.98(9) 2_655 .
Dy4 Dy3 Dy2 143.600(12) . .
Dy4 Dy3 Dy2 60.319(8) 2_655 .
O5 Dy3 Dy3 77.32(10) 2_655 2_655
O20 Dy3 Dy3 111.94(11) . 2_655
O37 Dy3 Dy3 35.94(9) 2_655 2_655
O33 Dy3 Dy3 160.03(10) . 2_655
O36 Dy3 Dy3 114.78(10) . 2_655
O17 Dy3 Dy3 79.63(11) . 2_655
O37 Dy3 Dy3 34.92(9) . 2_655
O6 Dy3 Dy3 94.77(9) 2_655 2_655
Dy4 Dy3 Dy3 60.302(8) . 2_655
Dy4 Dy3 Dy3 58.168(12) 2_655 2_655
Dy2 Dy3 Dy3 115.343(12) . 2_655
O37 Dy4 O21 83.61(14) . .
O37 Dy4 O5 70.09(14) . 2_655
O21 Dy4 O5 93.78(14) . 2_655
O37 Dy4 O28 152.35(15) . .
O21 Dy4 O28 101.37(14) . .
O5 Dy4 O28 135.64(14) 2_655 .
O37 Dy4 O24 78.97(14) . .
O21 Dy4 O24 78.01(14) . .
O5 Dy4 O24 148.73(13) 2_655 .
O28 Dy4 O24 75.60(14) . .
O37 Dy4 O7 110.04(13) . .
O21 Dy4 O7 157.87(14) . .
O5 Dy4 O7 75.69(14) 2_655 .
O28 Dy4 O7 74.87(14) . .
O24 Dy4 O7 120.80(14) . .
O37 Dy4 O6 74.70(13) . .
O21 Dy4 O6 146.48(14) . .
O5 Dy4 O6 102.21(13) 2_655 .
O28 Dy4 O6 87.56(14) . .
O24 Dy4 O6 73.02(13) . .
O7 Dy4 O6 55.65(13) . .
O37 Dy4 O4 129.37(14) . 2_655
O21 Dy4 O4 75.82(14) . 2_655
O5 Dy4 O4 65.83(13) 2_655 2_655
O28 Dy4 O4 77.83(14) . 2_655
O24 Dy4 O4 137.81(13) . 2_655
O7 Dy4 O4 82.09(14) . 2_655
O6 Dy4 O4 137.65(14) . 2_655
O37 Dy4 C16 95.76(15) . .
O21 Dy4 C16 172.02(15) . .
O5 Dy4 C16 93.47(15) 2_655 .
O28 Dy4 C16 75.56(15) . .
O24 Dy4 C16 94.05(14) . .
O7 Dy4 C16 28.97(14) . .
O6 Dy4 C16 27.47(14) . .
O4 Dy4 C16 110.29(15) 2_655 .
O37 Dy4 Dy3 38.25(10) . .
O21 Dy4 Dy3 76.41(10) . .
O5 Dy4 Dy3 35.56(10) 2_655 .
O28 Dy4 Dy3 169.37(11) . .
O24 Dy4 Dy3 113.64(9) . .
O7 Dy4 Dy3 103.18(10) . .
O6 Dy4 Dy3 100.02(9) . .
O4 Dy4 Dy3 91.56(10) 2_655 .
C16 Dy4 Dy3 107.96(11) . .
O37 Dy4 Dy3 34.88(10) . 2_655
O21 Dy4 Dy3 117.34(10) . 2_655
O5 Dy4 Dy3 78.18(10) 2_655 2_655
O28 Dy4 Dy3 127.40(11) . 2_655
O24 Dy4 Dy3 79.07(9) . 2_655
O7 Dy4 Dy3 80.04(9) . 2_655
O6 Dy4 Dy3 40.79(9) . 2_655
O4 Dy4 Dy3 142.77(9) 2_655 2_655
C16 Dy4 Dy3 61.11(11) . 2_655
Dy3 Dy4 Dy3 61.530(10) . 2_655
O37 Dy4 Dy2 80.95(10) . 2_655
O21 Dy4 Dy2 115.02(10) . 2_655
O5 Dy4 Dy2 136.44(10) 2_655 2_655
O28 Dy4 Dy2 72.26(11) . 2_655
O24 Dy4 Dy2 37.14(9) . 2_655
O7 Dy4 Dy2 85.02(10) . 2_655
O6 Dy4 Dy2 37.17(9) . 2_655
O4 Dy4 Dy2 149.61(10) 2_655 2_655
C16 Dy4 Dy2 57.10(11) . 2_655
Dy3 Dy4 Dy2 118.211(11) . 2_655
Dy3 Dy4 Dy2 60.017(12) 2_655 2_655
O10 N1 O11 127.8(14) . .
O10 N1 C22 118.8(13) . .
O11 N1 C22 113.4(17) . .
C20 C19 C24 120.0 . .
C20 C19 C18 117.9(13) . .
C24 C19 C18 121.1(13) . .
C21 C20 C19 120.0 . .
C21 C20 H20A 120.0 . .
C19 C20 H20A 120.0 . .
C20 C21 C22 120.0 . .
C20 C21 H21A 120.0 . .
C22 C21 H21A 120.0 . .
C21 C22 C23 120.0 . .
C21 C22 N1 120.6(11) . .
C23 C22 N1 119.3(11) . .
C24 C23 C22 120.0 . .
C24 C23 H23A 120.0 . .
C22 C23 H23A 120.0 . .
C23 C24 C19 120.0 . .
C23 C24 H24A 120.0 . .
C19 C24 H24A 120.0 . .
O11' N1' O10' 117.0(17) . .
O11' N1' C22' 124.1(16) . .
O10' N1' C22' 118.9(12) . .
C20' C19' C24' 120.0 . .
C20' C19' C18 122.5(11) . .
C24' C19' C18 117.5(11) . .
C19' C20' C21' 120.0 . .
C19' C20' H20B 120.0 . .
C21' C20' H20B 120.0 . .
C20' C21' C22' 120.0 . .
C20' C21' H21B 120.0 . .
C22' C21' H21B 120.0 . .
C23' C22' C21' 120.0 . .
C23' C22' N1' 120.9(9) . .
C21' C22' N1' 119.0(9) . .
C24' C23' C22' 120.0 . .
C24' C23' H23B 120.0 . .
C22' C23' H23B 120.0 . .
C23' C24' C19' 120.0 . .
C23' C24' H24B 120.0 . .
C19' C24' H24B 120.0 . .
O14 N2 O15 124.7(6) . .
O14 N2 C29 117.3(6) . .
O15 N2 C29 118.0(6) . .
O19 N3 O18 124.3(6) . .
O19 N3 C36 117.9(6) . .
O18 N3 C36 117.7(6) . .
O23 N4 O22 123.8(6) . .
O23 N4 C43 118.2(6) . .
O22 N4 C43 118.0(7) . .
O26 N5 O27 123.2(7) . .
O26 N5 O27' 118.9(11) . .
O27 N5 O27' 32.2(10) . .
O26 N5 C50 119.2(6) . .
O27 N5 C50 115.7(8) . .
O27' N5 C50 118.3(10) . .
O34 N7 O35 129.2(14) . .
O34 N7 C64 116.8(13) . .
O35 N7 C64 113.8(13) . .
C62 C61 C66 120.0 . .
C62 C61 C60 121.3(11) . .
C66 C61 C60 118.7(11) . .
C63 C62 C61 120.0 . .
C63 C62 H62A 120.0 . .
C61 C62 H62A 120.0 . .
C64 C63 C62 120.0 . .
C64 C63 H63A 120.0 . .
C62 C63 H63A 120.0 . .
C63 C64 C65 120.0 . .
C63 C64 N7 118.0(10) . .
C65 C64 N7 121.9(10) . .
C66 C65 C64 120.0 . .
C66 C65 H65A 120.0 . .
C64 C65 H65A 120.0 . .
C65 C66 C61 120.0 . .
C65 C66 H66A 120.0 . .
C61 C66 H66A 120.0 . .
O35' N7' O34' 126.3(12) . .
O35' N7' C64' 116.4(12) . .
O34' N7' C64' 116.2(11) . .
C62' C61' C66' 120.0 . .
C62' C61' C60 120.1(9) . .
C66' C61' C60 119.8(9) . .
C61' C62' C63' 120.0 . .
C61' C62' H62B 120.0 . .
C63' C62' H62B 120.0 . .
C64' C63' C62' 120.0 . .
C64' C63' H63B 120.0 . .
C62' C63' H63B 120.0 . .
C63' C64' C65' 120.0 . .
C63' C64' N7' 120.1(8) . .
C65' C64' N7' 119.9(8) . .
C66' C65' C64' 120.0 . .
C66' C65' H65B 120.0 . .
C64' C65' H65B 120.0 . .
C65' C66' C61' 120.0 . .
C65' C66' H66B 120.0 . .
C61' C66' H66B 120.0 . .
Dy3 O36 Dy2 108.82(15) . .
Dy3 O36 Dy1 117.76(16) . .
Dy2 O36 Dy1 108.74(16) . .
Dy3 O36 H36A 107.0 . .
Dy2 O36 H36A 107.0 . .
Dy1 O36 H36A 107.0 . .
C2 O1 C1 116.0(5) . .
C2 O1 Dy1 111.8(3) . .
C1 O1 Dy1 128.8(4) . .
C7 O2 Dy2 133.8(4) . .
C7 O2 Dy1 115.9(3) . .
Dy2 O2 Dy1 109.12(16) . .
C8 O3 Dy2 133.4(4) . .
C10 O4 C9 117.7(5) . .
C10 O4 Dy4 117.7(3) . 2_655
C9 O4 Dy4 124.4(3) . 2_655
C15 O5 Dy3 123.8(3) . 2_655
C15 O5 Dy4 120.5(3) . 2_655
Dy3 O5 Dy4 108.60(16) 2_655 2_655
C16 O6 Dy2 121.2(3) . 2_655
C16 O6 Dy4 99.2(3) . .
Dy2 O6 Dy4 105.29(14) 2_655 .
C16 O6 Dy3 125.3(3) . 2_655
Dy2 O6 Dy3 101.58(14) 2_655 2_655
Dy4 O6 Dy3 100.52(14) . 2_655
C17 O7 C16 115.3(5) . .
C17 O7 Dy4 133.7(4) . .
C16 O7 Dy4 98.5(3) . .
C18 O8 Dy1 92.6(4) . .
C18 O9 Dy1 90.6(3) . .
C25 O12 Dy1 135.9(4) . .
C25 O13 Dy2 136.9(4) . .
C32 O16 Dy1 140.3(4) . .
C32 O17 Dy3 136.0(4) . .
C39 O20 Dy3 144.3(4) . .
C39 O21 Dy4 127.4(4) . .
C46 O24 Dy4 121.9(4) . .
C46 O24 Dy2 123.4(4) . 2_655
Dy4 O24 Dy2 106.36(15) . 2_655
C53 O28 Dy4 132.1(4) . .
C53 O29 Dy2 137.8(4) . 2_655
C60 O32 Dy1 132.3(4) . .
C60 O33 Dy3 123.5(4) . .
C74 O41 Dy2 134.4(4) . .
C74 O41 H41 102.3 . .
Dy2 O41 H41 120.5 . .
C73 O40 H40 109.5 . .
O38' O38 C71 61.8(9) . .
C72 O39 H39 109.5 . .
Dy4 O37 Dy3 111.17(16) . 2_655
Dy4 O37 Dy3 105.61(15) . .
Dy3 O37 Dy3 109.14(15) 2_655 .
Dy4 O37 H37B 110.3 . .
Dy3 O37 H37B 110.3 2_655 .
Dy3 O37 H37B 110.3 . .
O1 C1 H1A 109.5 . .
O1 C1 H1B 109.5 . .
H1A C1 H1B 109.5 . .
O1 C1 H1C 109.5 . .
H1A C1 H1C 109.5 . .
H1B C1 H1C 109.5 . .
C3 C2 O1 124.7(6) . .
C3 C2 C7 122.3(6) . .
O1 C2 C7 113.0(5) . .
C2 C3 C4 119.9(6) . .
C2 C3 H3A 120.0 . .
C4 C3 H3A 120.0 . .
C5 C4 C3 119.8(6) . .
C5 C4 H4A 120.1 . .
C3 C4 H4A 120.1 . .
C4 C5 C6 120.8(6) . .
C4 C5 H5A 119.6 . .
C6 C5 H5A 119.6 . .
C5 C6 C7 119.9(6) . .
C5 C6 C8 117.2(6) . .
C7 C6 C8 122.8(6) . .
O2 C7 C2 118.3(5) . .
O2 C7 C6 124.4(5) . .
C2 C7 C6 117.2(5) . .
O3 C8 C6 127.4(6) . .
O3 C8 H8A 105.4 . .
C6 C8 H8A 105.4 . .
O3 C8 H8B 105.4 . .
C6 C8 H8B 105.4 . .
H8A C8 H8B 106.0 . .
O4 C9 H9A 109.5 . .
O4 C9 H9B 109.5 . .
H9A C9 H9B 109.5 . .
O4 C9 H9C 109.5 . .
H9A C9 H9C 109.5 . .
H9B C9 H9C 109.5 . .
C11 C10 O4 125.1(5) . .
C11 C10 C15 122.4(6) . .
O4 C10 C15 112.5(5) . .
C10 C11 C12 119.2(6) . .
C10 C11 H11A 120.4 . .
C12 C11 H11A 120.4 . .
C11 C12 C13 119.9(6) . .
C11 C12 H12A 120.1 . .
C13 C12 H12A 120.1 . .
C12 C13 C14 120.8(6) . .
C12 C13 H13A 119.6 . .
C14 C13 H13A 119.6 . .
C15 C14 C13 119.8(5) . .
C15 C14 C16 120.8(5) . .
C13 C14 C16 119.0(5) . .
O5 C15 C14 123.1(5) . .
O5 C15 C10 119.0(5) . .
C14 C15 C10 118.0(5) . .
O6 C16 O7 104.0(4) . .
O6 C16 C14 117.6(5) . .
O7 C16 C14 107.8(4) . .
O6 C16 Dy4 53.3(3) . .
O7 C16 Dy4 52.5(2) . .
C14 C16 Dy4 140.4(4) . .
O6 C16 H16A 109.0 . .
O7 C16 H16A 109.0 . .
C14 C16 H16A 109.0 . .
Dy4 C16 H16A 110.1 . .
O7 C17 H17A 109.5 . .
O7 C17 H17B 109.5 . .
H17A C17 H17B 109.5 . .
O7 C17 H17C 109.5 . .
H17A C17 H17C 109.5 . .
H17B C17 H17C 109.5 . .
O9 C18 O8 121.7(6) . .
O9 C18 C19' 122.0(8) . .
O8 C18 C19' 116.3(8) . .
O9 C18 C19 118.5(9) . .
O8 C18 C19 119.5(10) . .
C19' C18 C19 6.2(14) . .
O9 C18 Dy1 62.1(3) . .
O8 C18 Dy1 59.6(3) . .
C19' C18 Dy1 175.5(8) . .
C19 C18 Dy1 173.1(9) . .
O13 C25 O12 125.8(5) . .
O13 C25 C26 117.5(5) . .
O12 C25 C26 116.8(5) . .
C27 C26 C31 121.0(5) . .
C27 C26 C25 119.6(5) . .
C31 C26 C25 119.5(5) . .
C28 C27 C26 120.0(6) . .
C28 C27 H27A 120.0 . .
C26 C27 H27A 120.0 . .
C29 C28 C27 118.4(6) . .
C29 C28 H28A 120.8 . .
C27 C28 H28A 120.8 . .
C28 C29 C30 123.0(6) . .
C28 C29 N2 118.9(6) . .
C30 C29 N2 118.0(6) . .
C31 C30 C29 118.1(6) . .
C31 C30 H30A 121.0 . .
C29 C30 H30A 121.0 . .
C30 C31 C26 119.5(6) . .
C30 C31 H31A 120.2 . .
C26 C31 H31A 120.2 . .
O17 C32 O16 125.6(6) . .
O17 C32 C33 117.2(5) . .
O16 C32 C33 117.2(5) . .
C34 C33 C38 119.3(6) . .
C34 C33 C32 120.6(5) . .
C38 C33 C32 120.1(6) . .
C33 C34 C35 120.0(6) . .
C33 C34 H34A 120.0 . .
C35 C34 H34A 120.0 . .
C36 C35 C34 119.5(6) . .
C36 C35 H35A 120.2 . .
C34 C35 H35A 120.2 . .
C35 C36 C37 121.9(6) . .
C35 C36 N3 119.2(6) . .
C37 C36 N3 118.9(6) . .
C38 C37 C36 118.1(6) . .
C38 C37 H37A 120.9 . .
C36 C37 H37A 120.9 . .
C37 C38 C33 121.2(6) . .
C37 C38 H38A 119.4 . .
C33 C38 H38A 119.4 . .
O20 C39 O21 125.5(6) . .
O20 C39 C40 116.3(5) . .
O21 C39 C40 118.2(5) . .
C41 C40 C45 120.7(6) . .
C41 C40 C39 119.9(6) . .
C45 C40 C39 119.4(5) . .
C42 C41 C40 120.1(6) . .
C42 C41 H41A 119.9 . .
C40 C41 H41A 119.9 . .
C43 C42 C41 118.1(6) . .
C43 C42 H42A 121.0 . .
C41 C42 H42A 121.0 . .
C42 C43 C44 123.3(6) . .
C42 C43 N4 118.9(6) . .
C44 C43 N4 117.9(7) . .
C43 C44 C45 118.2(7) . .
C43 C44 H44A 120.9 . .
C45 C44 H44A 120.9 . .
C44 C45 C40 119.6(6) . .
C44 C45 H45A 120.2 . .
C40 C45 H45A 120.2 . .
O25 C46 O24 123.6(5) . .
O25 C46 C47 120.5(5) . .
O24 C46 C47 115.9(5) . .
C48 C47 C52 119.7(6) . .
C48 C47 C46 120.3(6) . .
C52 C47 C46 119.9(6) . .
C49 C48 C47 120.5(7) . .
C49 C48 H48A 119.8 . .
C47 C48 H48A 119.8 . .
C48 C49 C50 118.8(7) . .
C48 C49 H49A 120.6 . .
C50 C49 H49A 120.6 . .
C51 C50 C49 122.7(6) . .
C51 C50 N5 118.5(6) . .
C49 C50 N5 118.8(6) . .
C50 C51 C52 118.0(6) . .
C50 C51 H51A 121.0 . .
C52 C51 H51A 121.0 . .
C47 C52 C51 120.4(6) . .
C47 C52 H52A 119.8 . .
C51 C52 H52A 119.8 . .
O28 C53 O29 125.2(5) . .
O28 C53 C54 116.8(6) . .
O29 C53 C54 118.0(5) . .
C55 C54 C59 120.8(6) . .
C55 C54 C53 119.6(6) . .
C59 C54 C53 119.5(6) . .
O33 C60 O32 124.1(6) . .
O33 C60 C61 113.7(8) . .
O32 C60 C61 122.0(9) . .
O33 C60 C61' 121.3(7) . .
O32 C60 C61' 114.5(7) . .
C61 C60 C61' 11.0(13) . .
N8 C67 C68 179.4(18) . .
C67 C68 H68A 109.5 . .
C67 C68 H68B 109.5 . .
H68A C68 H68B 109.5 . .
C67 C68 H68C 109.5 . .
H68A C68 H68C 109.5 . .
H68B C68 H68C 109.5 . .
O41 C74 H74A 109.5 . .
O41 C74 H74B 109.5 . .
H74A C74 H74B 109.5 . .
O41 C74 H74C 109.5 . .
H74A C74 H74C 109.5 . .
H74B C74 H74C 109.5 . .
O40 C73 H73A 109.5 . .
O40 C73 H73B 109.5 . .
H73A C73 H73B 109.5 . .
O40 C73 H73C 109.5 . .
H73A C73 H73C 109.5 . .
H73B C73 H73C 109.5 . .
O38 O38' C71 67.4(11) . .
O39 C72 H72A 109.5 . .
O39 C72 H72B 109.5 . .
H72A C72 H72B 109.5 . .
O39 C72 H72C 109.5 . .
H72A C72 H72C 109.5 . .
H72B C72 H72C 109.5 . .
O38' C71 O38 50.7(8) . .
C69 C70 H70A 109.5 . .
C69 C70 H70B 109.5 . .
H70A C70 H70B 109.5 . .
C69 C70 H70C 109.5 . .
H70A C70 H70C 109.5 . .
H70B C70 H70C 109.5 . .
N9 C69 C70 178(2) . .
O30' N6 O31 111.5(13) . .
O30' N6 O30 26.4(12) . .
O31 N6 O30 123.7(10) . .
O30' N6 O31' 126.9(10) . .
O31 N6 O31' 36.5(9) . .
O30 N6 O31' 120.4(14) . .
O30' N6 C57 118.0(10) . .
O31 N6 C57 118.2(9) . .
O30 N6 C57 117.1(10) . .
O31' N6 C57 115.1(9) . .
C54 C55 C56 119.7(7) . .
C54 C55 H55A 120.1 . .
C56 C55 H55A 120.1 . .
C57 C56 C55 119.0(7) . .
C57 C56 H56A 120.5 . .
C55 C56 H56A 120.5 . .
C56 C57 C58 122.7(7) . .
C56 C57 N6 118.7(8) . .
C58 C57 N6 118.6(8) . .
C57 C58 C59 118.0(8) . .
C57 C58 H58A 121.0 . .
C59 C58 H58A 121.0 . .
C54 C59 C58 119.7(7) . .
C54 C59 H59A 120.1 . .
C58 C59 H59A 120.1 . .

loop_
_geom_bond_atom_site_label_1
_geom_bond_atom_site_label_2
_geom_bond_distance
_geom_bond_site_symmetry_2
Dy1 O16 2.280(4) .
Dy1 O32 2.286(4) .
Dy1 O12 2.307(4) .
Dy1 O36 2.367(4) .
Dy1 O8 2.392(4) .
Dy1 O2 2.395(4) .
Dy1 O9 2.450(4) .
Dy1 O1 2.519(4) .
Dy1 C18 2.772(6) .
Dy1 Dy2 3.8413(6) .
Dy2 O2 2.319(4) .
Dy2 O13 2.339(4) .
Dy2 O29 2.343(4) 2_655
Dy2 O36 2.359(4) .
Dy2 O3 2.380(4) .
Dy2 O6 2.407(4) 2_655
Dy2 O41 2.410(4) .
Dy2 O24 2.418(4) 2_655
Dy2 Dy3 3.8315(7) .
Dy2 Dy4 3.8431(6) 2_655
Dy3 O5 2.291(4) 2_655
Dy3 O20 2.328(4) .
Dy3 O37 2.341(4) 2_655
Dy3 O33 2.349(4) .
Dy3 O36 2.353(4) .
Dy3 O17 2.366(4) .
Dy3 O37 2.400(4) .
Dy3 O6 2.537(4) 2_655
Dy3 Dy4 3.7341(6) .
Dy3 Dy4 3.8179(5) 2_655
Dy3 Dy3 3.8636(7) 2_655
Dy4 O37 2.287(4) .
Dy4 O21 2.306(4) .
Dy4 O5 2.307(4) 2_655
Dy4 O28 2.307(4) .
Dy4 O24 2.383(4) .
Dy4 O7 2.398(4) .
Dy4 O6 2.428(4) .
Dy4 O4 2.447(4) 2_655
Dy4 C16 2.987(6) .
Dy4 Dy3 3.8178(5) 2_655
Dy4 Dy2 3.8431(5) 2_655
N1 O10 1.226(9) .
N1 O11 1.237(9) .
N1 C22 1.431(17) .
C19 C20 1.3900 .
C19 C24 1.3900 .
C19 C18 1.537(13) .
C20 C21 1.3900 .
C20 H20A 0.9500 .
C21 C22 1.3900 .
C21 H21A 0.9500 .
C22 C23 1.3900 .
C23 C24 1.3900 .
C23 H23A 0.9500 .
C24 H24A 0.9500 .
N1' O11' 1.229(10) .
N1' O10' 1.236(9) .
N1' C22' 1.396(16) .
C19' C20' 1.3900 .
C19' C24' 1.3900 .
C19' C18 1.462(12) .
C20' C21' 1.3900 .
C20' H20B 0.9500 .
C21' C22' 1.3900 .
C21' H21B 0.9500 .
C22' C23' 1.3900 .
C23' C24' 1.3900 .
C23' H23B 0.9500 .
C24' H24B 0.9500 .
N2 O14 1.228(7) .
N2 O15 1.238(8) .
N2 C29 1.475(8) .
N3 O19 1.215(8) .
N3 O18 1.216(8) .
N3 C36 1.481(8) .
N4 O23 1.221(8) .
N4 O22 1.225(8) .
N4 C43 1.483(9) .
N5 O26 1.197(8) .
N5 O27 1.239(14) .
N5 O27' 1.29(2) .
N5 C50 1.481(8) .
N7 O34 1.222(9) .
N7 O35 1.226(9) .
N7 C64 1.476(18) .
C61 C62 1.3900 .
C61 C66 1.3900 .
C61 C60 1.468(11) .
C62 C63 1.3900 .
C62 H62A 0.9500 .
C63 C64 1.3900 .
C63 H63A 0.9500 .
C64 C65 1.3900 .
C65 C66 1.3900 .
C65 H65A 0.9500 .
C66 H66A 0.9500 .
N7' O35' 1.236(9) .
N7' O34' 1.236(9) .
N7' C64' 1.474(16) .
C61' C62' 1.3900 .
C61' C66' 1.3900 .
C61' C60 1.508(10) .
C62' C63' 1.3900 .
C62' H62B 0.9500 .
C63' C64' 1.3900 .
C63' H63B 0.9500 .
C64' C65' 1.3900 .
C65' C66' 1.3900 .
C65' H65B 0.9500 .
C66' H66B 0.9500 .
N8 C67 1.152(15) .
O36 H36A 1.0000 .
O1 C2 1.388(7) .
O1 C1 1.434(7) .
O2 C7 1.319(7) .
O3 C8 1.245(7) .
O4 C10 1.391(7) .
O4 C9 1.452(7) .
O4 Dy4 2.447(4) 2_655
O5 C15 1.342(7) .
O5 Dy3 2.291(4) 2_655
O5 Dy4 2.307(4) 2_655
O6 C16 1.396(7) .
O6 Dy2 2.407(4) 2_655
O6 Dy3 2.537(4) 2_655
O7 C17 1.427(7) .
O7 C16 1.463(7) .
O8 C18 1.294(7) .
O9 C18 1.272(8) .
O12 C25 1.268(7) .
O13 C25 1.241(7) .
O16 C32 1.251(7) .
O17 C32 1.248(7) .
O20 C39 1.261(7) .
O21 C39 1.263(7) .
O24 C46 1.312(7) .
O24 Dy2 2.418(4) 2_655
O25 C46 1.226(7) .
O28 C53 1.255(7) .
O29 C53 1.261(7) .
O29 Dy2 2.343(4) 2_655
O32 C60 1.270(7) .
O33 C60 1.249(7) .
O41 C74 1.414(8) .
O41 H41 0.8585 .
O40 C73 1.396(9) .
O40 H40 0.8400 .
O38 O38' 1.234(19) .
O38 C71 1.472(13) .
O39 C72 1.431(9) .
O39 H39 0.8400 .
O37 Dy3 2.341(4) 2_655
O37 H37B 1.0000 .
C1 H1A 0.9800 .
C1 H1B 0.9800 .
C1 H1C 0.9800 .
C2 C3 1.372(9) .
C2 C7 1.410(8) .
C3 C4 1.395(10) .
C3 H3A 0.9500 .
C4 C5 1.378(10) .
C4 H4A 0.9500 .
C5 C6 1.411(9) .
C5 H5A 0.9500 .
C6 C7 1.415(9) .
C6 C8 1.426(9) .
C8 H8A 0.9900 .
C8 H8B 0.9900 .
C9 H9A 0.9800 .
C9 H9B 0.9800 .
C9 H9C 0.9800 .
C10 C11 1.378(9) .
C10 C15 1.399(8) .
C11 C12 1.386(9) .
C11 H11A 0.9500 .
C12 C13 1.387(9) .
C12 H12A 0.9500 .
C13 C14 1.399(8) .
C13 H13A 0.9500 .
C14 C15 1.397(8) .
C14 C16 1.513(8) .
C16 H16A 1.0000 .
C17 H17A 0.9800 .
C17 H17B 0.9800 .
C17 H17C 0.9800 .
C25 C26 1.519(8) .
C26 C27 1.390(8) .
C26 C31 1.393(8) .
C27 C28 1.385(9) .
C27 H27A 0.9500 .
C28 C29 1.371(9) .
C28 H28A 0.9500 .
C29 C30 1.398(9) .
C30 C31 1.388(8) .
C30 H30A 0.9500 .
C31 H31A 0.9500 .
C32 C33 1.509(8) .
C33 C34 1.385(9) .
C33 C38 1.394(9) .
C34 C35 1.388(8) .
C34 H34A 0.9500 .
C35 C36 1.373(9) .
C35 H35A 0.9500 .
C36 C37 1.383(9) .
C37 C38 1.381(9) .
C37 H37A 0.9500 .
C38 H38A 0.9500 .
C39 C40 1.509(8) .
C40 C41 1.387(8) .
C40 C45 1.391(9) .
C41 C42 1.382(9) .
C41 H41A 0.9500 .
C42 C43 1.375(10) .
C42 H42A 0.9500 .
C43 C44 1.381(10) .
C44 C45 1.386(9) .
C44 H44A 0.9500 .
C45 H45A 0.9500 .
C46 C47 1.505(8) .
C47 C48 1.380(9) .
C47 C52 1.385(9) .
C48 C49 1.373(10) .
C48 H48A 0.9500 .
C49 C50 1.374(10) .
C49 H49A 0.9500 .
C50 C51 1.365(9) .
C51 C52 1.395(9) .
C51 H51A 0.9500 .
C52 H52A 0.9500 .
C53 C54 1.510(8) .
C54 C55 1.376(9) .
C54 C59 1.384(10) .
C67 C68 1.401(15) .
C68 H68A 0.9800 .
C68 H68B 0.9800 .
C68 H68C 0.9800 .
C74 H74A 0.9800 .
C74 H74B 0.9800 .
C74 H74C 0.9800 .
C73 H73A 0.9800 .
C73 H73B 0.9800 .
C73 H73C 0.9800 .
O38' C71 1.405(18) .
C72 H72A 0.9800 .
C72 H72B 0.9800 .
C72 H72C 0.9800 .
C70 C69 1.446(9) .
C70 H70A 0.9800 .
C70 H70B 0.9800 .
C70 H70C 0.9800 .
C69 N9 1.207(9) .
O30 N6 1.246(9) .
O31 N6 1.243(8) .
O30' N6 1.231(8) .
O31' N6 1.248(8) .
N6 C57 1.483(9) .
C55 C56 1.391(9) .
C55 H55A 0.9500 .
C56 C57 1.358(12) .
C56 H56A 0.9500 .
C57 C58 1.383(12) .
C58 C59 1.395(9) .
C58 H58A 0.9500 .
C59 H59A 0.9500 .

loop_
_geom_torsion_atom_site_label_1
_geom_torsion_atom_site_label_2
_geom_torsion_atom_site_label_3
_geom_torsion_atom_site_label_4
_geom_torsion
_geom_torsion_site_symmetry_1
_geom_torsion_site_symmetry_4
O16 Dy1 Dy2 O2 157.4(2) . .
O32 Dy1 Dy2 O2 67.15(19) . .
O12 Dy1 Dy2 O2 -110.96(19) . .
O36 Dy1 Dy2 O2 152.2(2) . .
O8 Dy1 Dy2 O2 -101.5(2) . .
O9 Dy1 Dy2 O2 34.0(3) . .
O1 Dy1 Dy2 O2 -20.91(18) . .
C18 Dy1 Dy2 O2 -65.9(6) . .
O16 Dy1 Dy2 O13 -98.71(17) . .
O32 Dy1 Dy2 O13 170.99(15) . .
O12 Dy1 Dy2 O13 -7.12(15) . .
O36 Dy1 Dy2 O13 -103.93(19) . .
O8 Dy1 Dy2 O13 2.36(19) . .
O2 Dy1 Dy2 O13 103.84(19) . .
O9 Dy1 Dy2 O13 137.8(3) . .
O1 Dy1 Dy2 O13 82.93(14) . .
C18 Dy1 Dy2 O13 37.9(6) . .
O16 Dy1 Dy2 O29 -106.4(9) . 2_655
O32 Dy1 Dy2 O29 163.3(9) . 2_655
O12 Dy1 Dy2 O29 -14.8(9) . 2_655
O36 Dy1 Dy2 O29 -111.6(9) . 2_655
O8 Dy1 Dy2 O29 -5.4(9) . 2_655
O2 Dy1 Dy2 O29 96.1(9) . 2_655
O9 Dy1 Dy2 O29 130.1(9) . 2_655
O1 Dy1 Dy2 O29 75.2(9) . 2_655
C18 Dy1 Dy2 O29 30.2(11) . 2_655
O16 Dy1 Dy2 O36 5.2(2) . .
O32 Dy1 Dy2 O36 -85.08(19) . .
O12 Dy1 Dy2 O36 96.8(2) . .
O8 Dy1 Dy2 O36 106.3(2) . .
O2 Dy1 Dy2 O36 -152.2(2) . .
O9 Dy1 Dy2 O36 -118.3(3) . .
O1 Dy1 Dy2 O36 -173.14(19) . .
C18 Dy1 Dy2 O36 141.9(6) . .
O16 Dy1 Dy2 O3 121.69(17) . .
O32 Dy1 Dy2 O3 31.39(15) . .
O12 Dy1 Dy2 O3 -146.71(15) . .
O36 Dy1 Dy2 O3 116.47(19) . .
O8 Dy1 Dy2 O3 -137.24(19) . .
O2 Dy1 Dy2 O3 -35.75(19) . .
O9 Dy1 Dy2 O3 -1.8(3) . .
O1 Dy1 Dy2 O3 -56.66(14) . .
C18 Dy1 Dy2 O3 -101.7(6) . .
O16 Dy1 Dy2 O6 42.48(17) . 2_655
O32 Dy1 Dy2 O6 -47.82(14) . 2_655
O12 Dy1 Dy2 O6 134.07(15) . 2_655
O36 Dy1 Dy2 O6 37.26(19) . 2_655
O8 Dy1 Dy2 O6 143.55(19) . 2_655
O2 Dy1 Dy2 O6 -114.97(19) . 2_655
O9 Dy1 Dy2 O6 -81.0(3) . 2_655
O1 Dy1 Dy2 O6 -135.88(13) . 2_655
C18 Dy1 Dy2 O6 179.1(6) . 2_655
O16 Dy1 Dy2 O41 -161.27(17) . .
O32 Dy1 Dy2 O41 108.43(16) . .
O12 Dy1 Dy2 O41 -69.67(16) . .
O36 Dy1 Dy2 O41 -166.5(2) . .
O8 Dy1 Dy2 O41 -60.2(2) . .
O2 Dy1 Dy2 O41 41.29(19) . .
O9 Dy1 Dy2 O41 75.2(3) . .
O1 Dy1 Dy2 O41 20.38(15) . .
C18 Dy1 Dy2 O41 -24.6(6) . .
O16 Dy1 Dy2 O24 -33.02(16) . 2_655
O32 Dy1 Dy2 O24 -123.32(14) . 2_655
O12 Dy1 Dy2 O24 58.58(14) . 2_655
O36 Dy1 Dy2 O24 -38.24(19) . 2_655
O8 Dy1 Dy2 O24 68.05(19) . 2_655
O2 Dy1 Dy2 O24 169.54(19) . 2_655
O9 Dy1 Dy2 O24 -156.5(3) . 2_655
O1 Dy1 Dy2 O24 148.63(13) . 2_655
C18 Dy1 Dy2 O24 103.6(6) . 2_655
O16 Dy1 Dy2 Dy3 35.31(13) . .
O32 Dy1 Dy2 Dy3 -55.00(11) . .
O12 Dy1 Dy2 Dy3 126.90(11) . .
O36 Dy1 Dy2 Dy3 30.08(16) . .
O8 Dy1 Dy2 Dy3 136.37(16) . .
O2 Dy1 Dy2 Dy3 -122.14(16) . .
O9 Dy1 Dy2 Dy3 -88.2(3) . .
O1 Dy1 Dy2 Dy3 -143.05(9) . .
C18 Dy1 Dy2 Dy3 171.9(6) . .
O16 Dy1 Dy2 Dy4 4.59(13) . 2_655
O32 Dy1 Dy2 Dy4 -85.71(11) . 2_655
O12 Dy1 Dy2 Dy4 96.18(11) . 2_655
O36 Dy1 Dy2 Dy4 -0.63(16) . 2_655
O8 Dy1 Dy2 Dy4 105.65(16) . 2_655
O2 Dy1 Dy2 Dy4 -152.86(16) . 2_655
O9 Dy1 Dy2 Dy4 -118.9(3) . 2_655
O1 Dy1 Dy2 Dy4 -173.77(9) . 2_655
C18 Dy1 Dy2 Dy4 141.2(6) . 2_655
O2 Dy2 Dy3 O5 117.47(14) . 2_655
O13 Dy2 Dy3 O5 -165.00(15) . 2_655
O29 Dy2 Dy3 O5 -37.31(16) 2_655 2_655
O36 Dy2 Dy3 O5 177.7(2) . 2_655
O3 Dy2 Dy3 O5 43.67(15) . 2_655
O6 Dy2 Dy3 O5 -21.71(18) 2_655 2_655
O41 Dy2 Dy3 O5 94.7(3) . 2_655
O24 Dy2 Dy3 O5 -98.68(14) 2_655 2_655
Dy1 Dy2 Dy3 O5 147.50(11) . 2_655
Dy4 Dy2 Dy3 O5 -64.84(11) 2_655 2_655
O2 Dy2 Dy3 O20 20.48(18) . .
O13 Dy2 Dy3 O20 98.01(19) . .
O29 Dy2 Dy3 O20 -134.30(19) 2_655 .
O36 Dy2 Dy3 O20 80.7(2) . .
O3 Dy2 Dy3 O20 -53.32(18) . .
O6 Dy2 Dy3 O20 -118.7(2) 2_655 .
O41 Dy2 Dy3 O20 -2.3(3) . .
O24 Dy2 Dy3 O20 164.34(18) 2_655 .
Dy1 Dy2 Dy3 O20 50.51(16) . .
Dy4 Dy2 Dy3 O20 -161.83(16) 2_655 .
O2 Dy2 Dy3 O37 -148.56(14) . 2_655
O13 Dy2 Dy3 O37 -71.02(15) . 2_655
O29 Dy2 Dy3 O37 56.66(15) 2_655 2_655
O36 Dy2 Dy3 O37 -88.31(19) . 2_655
O3 Dy2 Dy3 O37 137.64(14) . 2_655
O6 Dy2 Dy3 O37 72.27(17) 2_655 2_655
O41 Dy2 Dy3 O37 -171.4(3) . 2_655
O24 Dy2 Dy3 O37 -4.70(14) 2_655 2_655
Dy1 Dy2 Dy3 O37 -118.53(10) . 2_655
Dy4 Dy2 Dy3 O37 29.14(10) 2_655 2_655
O2 Dy2 Dy3 O33 44.16(15) . .
O13 Dy2 Dy3 O33 121.69(16) . .
O29 Dy2 Dy3 O33 -110.62(16) 2_655 .
O36 Dy2 Dy3 O33 104.4(2) . .
O3 Dy2 Dy3 O33 -29.64(15) . .
O6 Dy2 Dy3 O33 -95.02(18) 2_655 .
O41 Dy2 Dy3 O33 21.3(3) . .
O24 Dy2 Dy3 O33 -171.98(15) 2_655 .
Dy1 Dy2 Dy3 O33 74.19(11) . .
Dy4 Dy2 Dy3 O33 -138.15(11) 2_655 .
O2 Dy2 Dy3 O36 -60.25(19) . .
O13 Dy2 Dy3 O36 17.3(2) . .
O29 Dy2 Dy3 O36 145.0(2) 2_655 .
O3 Dy2 Dy3 O36 -134.05(19) . .
O6 Dy2 Dy3 O36 160.6(2) 2_655 .
O41 Dy2 Dy3 O36 -83.1(3) . .
O24 Dy2 Dy3 O36 83.61(19) 2_655 .
Dy1 Dy2 Dy3 O36 -30.22(17) . .
Dy4 Dy2 Dy3 O36 117.45(17) 2_655 .
O2 Dy2 Dy3 O17 -68.53(16) . .
O13 Dy2 Dy3 O17 9.01(17) . .
O29 Dy2 Dy3 O17 136.69(17) 2_655 .
O36 Dy2 Dy3 O17 -8.3(2) . .
O3 Dy2 Dy3 O17 -142.33(16) . .
O6 Dy2 Dy3 O17 152.30(19) 2_655 .
O41 Dy2 Dy3 O17 -91.3(3) . .
O24 Dy2 Dy3 O17 75.33(16) 2_655 .
Dy1 Dy2 Dy3 O17 -38.50(12) . .
Dy4 Dy2 Dy3 O17 109.16(12) 2_655 .
O2 Dy2 Dy3 O37 -163.5(2) . .
O13 Dy2 Dy3 O37 -86.0(2) . .
O29 Dy2 Dy3 O37 41.7(2) 2_655 .
O36 Dy2 Dy3 O37 -103.3(3) . .
O3 Dy2 Dy3 O37 122.7(2) . .
O6 Dy2 Dy3 O37 57.3(2) 2_655 .
O41 Dy2 Dy3 O37 173.7(4) . .
O24 Dy2 Dy3 O37 -19.6(2) 2_655 .
Dy1 Dy2 Dy3 O37 -133.47(19) . .
Dy4 Dy2 Dy3 O37 14.19(19) 2_655 .
O2 Dy2 Dy3 O6 139.17(17) . 2_655
O13 Dy2 Dy3 O6 -143.29(18) . 2_655
O29 Dy2 Dy3 O6 -15.61(19) 2_655 2_655
O36 Dy2 Dy3 O6 -160.6(2) . 2_655
O3 Dy2 Dy3 O6 65.37(18) . 2_655
O41 Dy2 Dy3 O6 116.4(3) . 2_655
O24 Dy2 Dy3 O6 -76.97(17) 2_655 2_655
Dy1 Dy2 Dy3 O6 169.20(14) . 2_655
Dy4 Dy2 Dy3 O6 -43.13(14) 2_655 2_655
O2 Dy2 Dy3 Dy4 128.31(10) . .
O13 Dy2 Dy3 Dy4 -154.15(11) . .
O29 Dy2 Dy3 Dy4 -26.46(12) 2_655 .
O36 Dy2 Dy3 Dy4 -171.44(17) . .
O3 Dy2 Dy3 Dy4 54.51(10) . .
O6 Dy2 Dy3 Dy4 -10.86(14) 2_655 .
O41 Dy2 Dy3 Dy4 105.5(3) . .
O24 Dy2 Dy3 Dy4 -87.83(10) 2_655 .
Dy1 Dy2 Dy3 Dy4 158.346(17) . .
Dy4 Dy2 Dy3 Dy4 -53.992(16) 2_655 .
O2 Dy2 Dy3 Dy4 -177.69(10) . 2_655
O13 Dy2 Dy3 Dy4 -100.16(11) . 2_655
O29 Dy2 Dy3 Dy4 27.53(12) 2_655 2_655
O36 Dy2 Dy3 Dy4 -117.45(17) . 2_655
O3 Dy2 Dy3 Dy4 108.51(10) . 2_655
O6 Dy2 Dy3 Dy4 43.13(14) 2_655 2_655
O41 Dy2 Dy3 Dy4 159.5(3) . 2_655
O24 Dy2 Dy3 Dy4 -33.83(9) 2_655 2_655
Dy1 Dy2 Dy3 Dy4 -147.662(9) . 2_655
O2 Dy2 Dy3 Dy3 -158.03(10) . 2_655
O13 Dy2 Dy3 Dy3 -80.49(11) . 2_655
O29 Dy2 Dy3 Dy3 47.19(12) 2_655 2_655
O36 Dy2 Dy3 Dy3 -97.78(16) . 2_655
O3 Dy2 Dy3 Dy3 128.17(10) . 2_655
O6 Dy2 Dy3 Dy3 62.80(14) 2_655 2_655
O41 Dy2 Dy3 Dy3 179.2(3) . 2_655
O24 Dy2 Dy3 Dy3 -14.17(9) 2_655 2_655
Dy1 Dy2 Dy3 Dy3 -127.995(8) . 2_655
Dy4 Dy2 Dy3 Dy3 19.667(7) 2_655 2_655
O5 Dy3 Dy4 O37 145.9(2) 2_655 .
O20 Dy3 Dy4 O37 -101.9(2) . .
O37 Dy3 Dy4 O37 49.30(15) 2_655 .
O33 Dy3 Dy4 O37 -162.42(19) . .
O36 Dy3 Dy4 O37 50.2(11) . .
O17 Dy3 Dy4 O37 -36.10(19) . .
O6 Dy3 Dy4 O37 121.29(18) 2_655 .
Dy4 Dy3 Dy4 O37 83.31(16) 2_655 .
Dy2 Dy3 Dy4 O37 128.22(16) . .
Dy3 Dy3 Dy4 O37 34.96(16) 2_655 .
O5 Dy3 Dy4 O21 -117.1(2) 2_655 .
O20 Dy3 Dy4 O21 -4.95(16) . .
O37 Dy3 Dy4 O21 146.29(14) 2_655 .
O33 Dy3 Dy4 O21 -65.42(15) . .
O36 Dy3 Dy4 O21 147.2(11) . .
O17 Dy3 Dy4 O21 60.90(16) . .
O37 Dy3 Dy4 O21 96.99(19) . .
O6 Dy3 Dy4 O21 -141.71(14) 2_655 .
Dy4 Dy3 Dy4 O21 -179.70(10) 2_655 .
Dy2 Dy3 Dy4 O21 -134.79(11) . .
Dy3 Dy3 Dy4 O21 131.96(10) 2_655 .
O20 Dy3 Dy4 O5 112.1(2) . 2_655
O37 Dy3 Dy4 O5 -96.64(19) 2_655 2_655
O33 Dy3 Dy4 O5 51.6(2) . 2_655
O36 Dy3 Dy4 O5 -95.7(11) . 2_655
O17 Dy3 Dy4 O5 178.0(2) . 2_655
O37 Dy3 Dy4 O5 -145.9(2) . 2_655
O6 Dy3 Dy4 O5 -24.65(19) 2_655 2_655
Dy4 Dy3 Dy4 O5 -62.63(17) 2_655 2_655
Dy2 Dy3 Dy4 O5 -17.72(17) . 2_655
Dy3 Dy3 Dy4 O5 -110.98(17) 2_655 2_655
O5 Dy3 Dy4 O28 -37.9(6) 2_655 .
O20 Dy3 Dy4 O28 74.2(6) . .
O37 Dy3 Dy4 O28 -134.6(6) 2_655 .
O33 Dy3 Dy4 O28 13.7(6) . .
O36 Dy3 Dy4 O28 -133.7(12) . .
O17 Dy3 Dy4 O28 140.0(6) . .
O37 Dy3 Dy4 O28 176.1(6) . .
O6 Dy3 Dy4 O28 -62.6(6) 2_655 .
Dy4 Dy3 Dy4 O28 -100.6(6) 2_655 .
Dy2 Dy3 Dy4 O28 -55.7(6) . .
Dy3 Dy3 Dy4 O28 -148.9(6) 2_655 .
O5 Dy3 Dy4 O24 172.8(2) 2_655 .
O20 Dy3 Dy4 O24 -75.13(16) . .
O37 Dy3 Dy4 O24 76.12(14) 2_655 .
O33 Dy3 Dy4 O24 -135.60(15) . .
O36 Dy3 Dy4 O24 77.0(11) . .
O17 Dy3 Dy4 O24 -9.28(15) . .
O37 Dy3 Dy4 O24 26.81(19) . .
O6 Dy3 Dy4 O24 148.11(14) 2_655 .
Dy4 Dy3 Dy4 O24 110.12(10) 2_655 .
Dy2 Dy3 Dy4 O24 155.03(10) . .
Dy3 Dy3 Dy4 O24 61.78(10) 2_655 .
O5 Dy3 Dy4 O7 40.2(2) 2_655 .
O20 Dy3 Dy4 O7 152.30(16) . .
O37 Dy3 Dy4 O7 -56.46(14) 2_655 .
O33 Dy3 Dy4 O7 91.83(14) . .
O36 Dy3 Dy4 O7 -55.6(11) . .
O17 Dy3 Dy4 O7 -141.85(15) . .
O37 Dy3 Dy4 O7 -105.76(19) . .
O6 Dy3 Dy4 O7 15.54(14) 2_655 .
Dy4 Dy3 Dy4 O7 -22.45(10) 2_655 .
Dy2 Dy3 Dy4 O7 22.46(10) . .
Dy3 Dy3 Dy4 O7 -70.79(10) 2_655 .
O5 Dy3 Dy4 O6 97.01(19) 2_655 .
O20 Dy3 Dy4 O6 -150.87(16) . .
O37 Dy3 Dy4 O6 0.38(13) 2_655 .
O33 Dy3 Dy4 O6 148.66(14) . .
O36 Dy3 Dy4 O6 1.3(11) . .
O17 Dy3 Dy4 O6 -85.02(15) . .
O37 Dy3 Dy4 O6 -48.93(18) . .
O6 Dy3 Dy4 O6 72.37(12) 2_655 .
Dy4 Dy3 Dy4 O6 34.38(9) 2_655 .
Dy2 Dy3 Dy4 O6 79.29(9) . .
Dy3 Dy3 Dy4 O6 -13.96(9) 2_655 .
O5 Dy3 Dy4 O4 -42.06(19) 2_655 2_655
O20 Dy3 Dy4 O4 70.06(16) . 2_655
O37 Dy3 Dy4 O4 -138.70(14) 2_655 2_655
O33 Dy3 Dy4 O4 9.58(14) . 2_655
O36 Dy3 Dy4 O4 -137.8(11) . 2_655
O17 Dy3 Dy4 O4 135.90(15) . 2_655
O37 Dy3 Dy4 O4 172.00(19) . 2_655
O6 Dy3 Dy4 O4 -66.71(14) 2_655 2_655
Dy4 Dy3 Dy4 O4 -104.69(10) 2_655 2_655
Dy2 Dy3 Dy4 O4 -59.78(10) . 2_655
Dy3 Dy3 Dy4 O4 -153.04(10) 2_655 2_655
O5 Dy3 Dy4 C16 69.9(2) 2_655 .
O20 Dy3 Dy4 C16 -178.01(17) . .
O37 Dy3 Dy4 C16 -26.76(15) 2_655 .
O33 Dy3 Dy4 C16 121.52(16) . .
O36 Dy3 Dy4 C16 -25.9(11) . .
O17 Dy3 Dy4 C16 -112.16(16) . .
O37 Dy3 Dy4 C16 -76.06(19) . .
O6 Dy3 Dy4 C16 45.23(15) 2_655 .
Dy4 Dy3 Dy4 C16 7.24(12) 2_655 .
Dy2 Dy3 Dy4 C16 52.16(12) . .
Dy3 Dy3 Dy4 C16 -41.10(12) 2_655 .
O5 Dy3 Dy4 Dy3 110.98(17) 2_655 2_655
O20 Dy3 Dy4 Dy3 -136.90(13) . 2_655
O37 Dy3 Dy4 Dy3 14.34(10) 2_655 2_655
O33 Dy3 Dy4 Dy3 162.62(10) . 2_655
O36 Dy3 Dy4 Dy3 15.2(11) . 2_655
O17 Dy3 Dy4 Dy3 -71.06(11) . 2_655
O37 Dy3 Dy4 Dy3 -34.96(16) . 2_655
O6 Dy3 Dy4 Dy3 86.33(9) 2_655 2_655
Dy4 Dy3 Dy4 Dy3 48.344(12) 2_655 2_655
Dy2 Dy3 Dy4 Dy3 93.256(18) . 2_655
O5 Dy3 Dy4 Dy2 131.58(17) 2_655 2_655
O20 Dy3 Dy4 Dy2 -116.30(13) . 2_655
O37 Dy3 Dy4 Dy2 34.94(10) 2_655 2_655
O33 Dy3 Dy4 Dy2 -176.78(10) . 2_655
O36 Dy3 Dy4 Dy2 35.8(11) . 2_655
O17 Dy3 Dy4 Dy2 -50.46(12) . 2_655
O37 Dy3 Dy4 Dy2 -14.36(16) . 2_655
O6 Dy3 Dy4 Dy2 106.93(9) 2_655 2_655
Dy4 Dy3 Dy4 Dy2 68.947(16) 2_655 2_655
Dy2 Dy3 Dy4 Dy2 113.859(16) . 2_655
Dy3 Dy3 Dy4 Dy2 20.604(8) 2_655 2_655
C24 C19 C20 C21 0.0 . .
C18 C19 C20 C21 168.4(15) . .
C19 C20 C21 C22 0.0 . .
C20 C21 C22 C23 0.0 . .
C20 C21 C22 N1 -177.0(14) . .
O10 N1 C22 C21 168.8(15) . .
O11 N1 C22 C21 -12(3) . .
O10 N1 C22 C23 -8(2) . .
O11 N1 C22 C23 171(2) . .
C21 C22 C23 C24 0.0 . .
N1 C22 C23 C24 177.0(13) . .
C22 C23 C24 C19 0.0 . .
C20 C19 C24 C23 0.0 . .
C18 C19 C24 C23 -168.1(16) . .
C24' C19' C20' C21' 0.0 . .
C18 C19' C20' C21' 178.4(14) . .
C19' C20' C21' C22' 0.0 . .
C20' C21' C22' C23' 0.0 . .
C20' C21' C22' N1' -176.4(12) . .
O11' N1' C22' C23' -160.4(14) . .
O10' N1' C22' C23' 21(2) . .
O11' N1' C22' C21' 16(2) . .
O10' N1' C22' C21' -163.1(13) . .
C21' C22' C23' C24' 0.0 . .
N1' C22' C23' C24' 176.4(12) . .
C22' C23' C24' C19' 0.0 . .
C20' C19' C24' C23' 0.0 . .
C18 C19' C24' C23' -178.5(13) . .
C66 C61 C62 C63 0.0 . .
C60 C61 C62 C63 179.9(18) . .
C61 C62 C63 C64 0.0 . .
C62 C63 C64 C65 0.0 . .
C62 C63 C64 N7 -178.6(15) . .
O34 N7 C64 C63 -20(2) . .
O35 N7 C64 C63 164.4(16) . .
O34 N7 C64 C65 161.6(16) . .
O35 N7 C64 C65 -14(2) . .
C63 C64 C65 C66 0.0 . .
N7 C64 C65 C66 178.5(16) . .
C64 C65 C66 C61 0.0 . .
C62 C61 C66 C65 0.0 . .
C60 C61 C66 C65 -179.9(17) . .
C66' C61' C62' C63' 0.0 . .
C60 C61' C62' C63' 176.8(14) . .
C61' C62' C63' C64' 0.0 . .
C62' C63' C64' C65' 0.0 . .
C62' C63' C64' N7' 179.1(13) . .
O35' N7' C64' C63' -171.4(13) . .
O34' N7' C64' C63' -2(2) . .
O35' N7' C64' C65' 8(2) . .
O34' N7' C64' C65' 176.8(13) . .
C63' C64' C65' C66' 0.0 . .
N7' C64' C65' C66' -179.1(13) . .
C64' C65' C66' C61' 0.0 . .
C62' C61' C66' C65' 0.0 . .
C60 C61' C66' C65' -176.8(14) . .
O5 Dy3 O36 Dy2 -3.7(3) 2_655 .
O20 Dy3 O36 Dy2 -124.12(17) . .
O37 Dy3 O36 Dy2 85.86(16) 2_655 .
O33 Dy3 O36 Dy2 -63.18(16) . .
O17 Dy3 O36 Dy2 172.27(19) . .
O37 Dy3 O36 Dy2 130.30(18) . .
O6 Dy3 O36 Dy2 12.40(14) 2_655 .
Dy4 Dy3 O36 Dy2 85.0(11) . .
Dy4 Dy3 O36 Dy2 51.47(12) 2_655 .
Dy3 Dy3 O36 Dy2 99.51(14) 2_655 .
O5 Dy3 O36 Dy1 120.6(2) 2_655 .
O20 Dy3 O36 Dy1 0.1(2) . .
O37 Dy3 O36 Dy1 -149.9(2) 2_655 .
O33 Dy3 O36 Dy1 61.09(18) . .
O17 Dy3 O36 Dy1 -63.46(19) . .
O37 Dy3 O36 Dy1 -105.4(2) . .
O6 Dy3 O36 Dy1 136.7(2) 2_655 .
Dy4 Dy3 O36 Dy1 -150.8(9) . .
Dy4 Dy3 O36 Dy1 175.74(18) 2_655 .
Dy2 Dy3 O36 Dy1 124.3(3) . .
Dy3 Dy3 O36 Dy1 -136.22(13) 2_655 .
O2 Dy2 O36 Dy3 112.39(18) . .
O13 Dy2 O36 Dy3 -164.11(18) . .
O29 Dy2 O36 Dy3 -61.7(3) 2_655 .
O3 Dy2 O36 Dy3 53.3(2) . .
O6 Dy2 O36 Dy3 -12.92(15) 2_655 .
O41 Dy2 O36 Dy3 149.16(18) . .
O24 Dy2 O36 Dy3 -88.35(17) 2_655 .
Dy1 Dy2 O36 Dy3 129.4(2) . .
Dy4 Dy2 O36 Dy3 -51.14(12) 2_655 .
O2 Dy2 O36 Dy1 -17.06(14) . .
O13 Dy2 O36 Dy1 66.44(16) . .
O29 Dy2 O36 Dy1 168.87(18) 2_655 .
O3 Dy2 O36 Dy1 -76.18(19) . .
O6 Dy2 O36 Dy1 -142.37(18) 2_655 .
O41 Dy2 O36 Dy1 19.7(3) . .
O24 Dy2 O36 Dy1 142.21(17) 2_655 .
Dy3 Dy2 O36 Dy1 -129.4(2) . .
Dy4 Dy2 O36 Dy1 179.42(15) 2_655 .
O16 Dy1 O36 Dy3 60.4(2) . .
O32 Dy1 O36 Dy3 -31.32(19) . .
O12 Dy1 O36 Dy3 162.7(2) . .
O8 Dy1 O36 Dy3 118.1(2) . .
O2 Dy1 O36 Dy3 -107.6(2) . .
O9 Dy1 O36 Dy3 17.9(4) . .
O1 Dy1 O36 Dy3 -115.26(19) . .
C18 Dy1 O36 Dy3 76.8(4) . .
Dy2 Dy1 O36 Dy3 -124.3(3) . .
O16 Dy1 O36 Dy2 -175.26(19) . .
O32 Dy1 O36 Dy2 92.99(17) . .
O12 Dy1 O36 Dy2 -72.99(16) . .
O8 Dy1 O36 Dy2 -117.61(19) . .
O2 Dy1 O36 Dy2 16.66(14) . .
O9 Dy1 O36 Dy2 142.2(2) . .
O1 Dy1 O36 Dy2 9.1(2) . .
C18 Dy1 O36 Dy2 -158.9(3) . .
O16 Dy1 O1 C2 -130.2(4) . .
O32 Dy1 O1 C2 -41.0(4) . .
O12 Dy1 O1 C2 117.5(4) . .
O36 Dy1 O1 C2 41.7(4) . .
O8 Dy1 O1 C2 -171.6(4) . .
O2 Dy1 O1 C2 33.9(3) . .
O9 Dy1 O1 C2 -115.2(4) . .
C18 Dy1 O1 C2 -143.6(4) . .
Dy2 Dy1 O1 C2 47.0(4) . .
O16 Dy1 O1 C1 27.6(6) . .
O32 Dy1 O1 C1 116.7(5) . .
O12 Dy1 O1 C1 -84.7(5) . .
O36 Dy1 O1 C1 -160.5(4) . .
O8 Dy1 O1 C1 -13.8(5) . .
O2 Dy1 O1 C1 -168.4(5) . .
O9 Dy1 O1 C1 42.6(5) . .
C18 Dy1 O1 C1 14.2(5) . .
Dy2 Dy1 O1 C1 -155.2(5) . .
O13 Dy2 O2 C7 127.2(5) . .
O29 Dy2 O2 C7 24.9(6) 2_655 .
O36 Dy2 O2 C7 -149.5(5) . .
O3 Dy2 O2 C7 -22.6(5) . .
O6 Dy2 O2 C7 -88.9(5) 2_655 .
O41 Dy2 O2 C7 55.1(5) . .
O24 Dy2 O2 C7 177.6(4) 2_655 .
Dy3 Dy2 O2 C7 -116.9(5) . .
Dy1 Dy2 O2 C7 -166.4(6) . .
Dy4 Dy2 O2 C7 -120.3(4) 2_655 .
O13 Dy2 O2 Dy1 -66.45(16) . .
O29 Dy2 O2 Dy1 -168.73(17) 2_655 .
O36 Dy2 O2 Dy1 16.89(14) . .
O3 Dy2 O2 Dy1 143.82(18) . .
O6 Dy2 O2 Dy1 77.51(18) 2_655 .
O41 Dy2 O2 Dy1 -138.50(18) . .
O24 Dy2 O2 Dy1 -16.0(3) 2_655 .
Dy3 Dy2 O2 Dy1 49.51(12) . .
Dy4 Dy2 O2 Dy1 46.0(2) 2_655 .
O16 Dy1 O2 C7 130.3(4) . .
O32 Dy1 O2 C7 61.0(4) . .
O12 Dy1 O2 C7 -128.9(4) . .
O36 Dy1 O2 C7 152.1(4) . .
O8 Dy1 O2 C7 -71.5(4) . .
O9 Dy1 O2 C7 3.5(4) . .
O1 Dy1 O2 C7 -34.3(4) . .
C18 Dy1 O2 C7 -30.8(5) . .
Dy2 Dy1 O2 C7 169.1(5) . .
O16 Dy1 O2 Dy2 -38.8(3) . .
O32 Dy1 O2 Dy2 -108.12(18) . .
O12 Dy1 O2 Dy2 61.98(16) . .
O36 Dy1 O2 Dy2 -16.99(14) . .
O8 Dy1 O2 Dy2 119.42(18) . .
O9 Dy1 O2 Dy2 -165.58(13) . .
O1 Dy1 O2 Dy2 156.6(2) . .
C18 Dy1 O2 Dy2 160.2(2) . .
O2 Dy2 O3 C8 11.9(5) . .
O13 Dy2 O3 C8 -40.1(6) . .
O29 Dy2 O3 C8 -142.2(5) 2_655 .
O36 Dy2 O3 C8 68.5(5) . .
O6 Dy2 O3 C8 133.6(5) 2_655 .
O41 Dy2 O3 C8 -67.4(5) . .
O24 Dy2 O3 C8 171.2(5) 2_655 .
Dy3 Dy2 O3 C8 96.3(5) . .
Dy1 Dy2 O3 C8 32.8(5) . .
Dy4 Dy2 O3 C8 155.4(5) 2_655 .
O37 Dy4 O6 C16 -138.7(3) . .
O21 Dy4 O6 C16 169.7(3) . .
O5 Dy4 O6 C16 -73.6(3) 2_655 .
O28 Dy4 O6 C16 62.7(3) . .
O24 Dy4 O6 C16 138.4(3) . .
O7 Dy4 O6 C16 -10.6(3) . .
O4 Dy4 O6 C16 -6.2(4) 2_655 .
Dy3 Dy4 O6 C16 -109.8(3) . .
Dy3 Dy4 O6 C16 -128.8(4) 2_655 .
Dy2 Dy4 O6 C16 126.0(4) 2_655 .
O37 Dy4 O6 Dy2 95.22(16) . 2_655
O21 Dy4 O6 Dy2 43.7(3) . 2_655
O5 Dy4 O6 Dy2 160.36(14) 2_655 2_655
O28 Dy4 O6 Dy2 -63.35(16) . 2_655
O24 Dy4 O6 Dy2 12.33(13) . 2_655
O7 Dy4 O6 Dy2 -136.7(2) . 2_655
O4 Dy4 O6 Dy2 -132.25(17) 2_655 2_655
C16 Dy4 O6 Dy2 -126.0(4) . 2_655
Dy3 Dy4 O6 Dy2 124.16(11) . 2_655
Dy3 Dy4 O6 Dy2 105.21(18) 2_655 2_655
O37 Dy4 O6 Dy3 -9.99(13) . 2_655
O21 Dy4 O6 Dy3 -61.5(3) . 2_655
O5 Dy4 O6 Dy3 55.14(15) 2_655 2_655
O28 Dy4 O6 Dy3 -168.56(15) . 2_655
O24 Dy4 O6 Dy3 -92.88(15) . 2_655
O7 Dy4 O6 Dy3 118.13(19) . 2_655
O4 Dy4 O6 Dy3 122.54(17) 2_655 2_655
C16 Dy4 O6 Dy3 128.8(4) . 2_655
Dy3 Dy4 O6 Dy3 18.95(12) . 2_655
Dy2 Dy4 O6 Dy3 -105.21(18) 2_655 2_655
O37 Dy4 O7 C17 -158.3(5) . .
O21 Dy4 O7 C17 -32.7(7) . .
O5 Dy4 O7 C17 -96.1(5) 2_655 .
O28 Dy4 O7 C17 50.3(5) . .
O24 Dy4 O7 C17 112.8(5) . .
O6 Dy4 O7 C17 147.8(6) . .
O4 Dy4 O7 C17 -29.2(5) 2_655 .
C16 Dy4 O7 C17 137.7(7) . .
Dy3 Dy4 O7 C17 -118.9(5) . .
Dy3 Dy4 O7 C17 -176.4(5) 2_655 .
Dy2 Dy4 O7 C17 123.2(5) 2_655 .
O37 Dy4 O7 C16 64.0(3) . .
O21 Dy4 O7 C16 -170.4(4) . .
O5 Dy4 O7 C16 126.1(3) 2_655 .
O28 Dy4 O7 C16 -87.4(3) . .
O24 Dy4 O7 C16 -24.9(3) . .
O6 Dy4 O7 C16 10.1(3) . .
O4 Dy4 O7 C16 -166.9(3) 2_655 .
Dy3 Dy4 O7 C16 103.4(3) . .
Dy3 Dy4 O7 C16 45.9(3) 2_655 .
Dy2 Dy4 O7 C16 -14.5(3) 2_655 .
O16 Dy1 O8 C18 -83.3(4) . .
O32 Dy1 O8 C18 -3.5(4) . .
O12 Dy1 O8 C18 171.1(4) . .
O36 Dy1 O8 C18 -142.5(3) . .
O2 Dy1 O8 C18 108.8(4) . .
O9 Dy1 O8 C18 -0.5(3) . .
O1 Dy1 O8 C18 75.6(4) . .
Dy2 Dy1 O8 C18 161.7(3) . .
O16 Dy1 O9 C18 83.0(4) . .
O32 Dy1 O9 C18 178.1(4) . .
O12 Dy1 O9 C18 -9.4(4) . .
O36 Dy1 O9 C18 126.4(4) . .
O8 Dy1 O9 C18 0.5(4) . .
O2 Dy1 O9 C18 -123.9(4) . .
O1 Dy1 O9 C18 -88.8(4) . .
Dy2 Dy1 O9 C18 -147.3(3) . .
O16 Dy1 O12 C25 120.4(5) . .
O32 Dy1 O12 C25 0.7(8) . .
O36 Dy1 O12 C25 42.1(5) . .
O8 Dy1 O12 C25 -167.9(6) . .
O2 Dy1 O12 C25 -26.4(5) . .
O9 Dy1 O12 C25 -159.4(5) . .
O1 Dy1 O12 C25 -89.4(5) . .
C18 Dy1 O12 C25 -163.7(5) . .
Dy2 Dy1 O12 C25 5.9(5) . .
O2 Dy2 O13 C25 52.5(6) . .
O29 Dy2 O13 C25 -163.9(6) 2_655 .
O36 Dy2 O13 C25 -18.0(6) . .
O3 Dy2 O13 C25 102.6(6) . .
O6 Dy2 O13 C25 -67.3(6) 2_655 .
O41 Dy2 O13 C25 130.6(6) . .
O24 Dy2 O13 C25 -96.9(6) 2_655 .
Dy3 Dy2 O13 C25 -28.1(6) . .
Dy1 Dy2 O13 C25 17.1(5) . .
Dy4 Dy2 O13 C25 -93.1(6) 2_655 .
O32 Dy1 O16 C32 50.4(6) . .
O12 Dy1 O16 C32 -111.1(6) . .
O36 Dy1 O16 C32 -35.1(6) . .
O8 Dy1 O16 C32 -179.1(7) . .
O2 Dy1 O16 C32 -14.7(8) . .
O9 Dy1 O16 C32 124.0(6) . .
O1 Dy1 O16 C32 138.7(6) . .
C18 Dy1 O16 C32 152.2(7) . .
Dy2 Dy1 O16 C32 -38.2(7) . .
O5 Dy3 O17 C32 -134.3(5) 2_655 .
O20 Dy3 O17 C32 -75.9(6) . .
O37 Dy3 O17 C32 131.4(6) 2_655 .
O33 Dy3 O17 C32 -18.2(6) . .
O36 Dy3 O17 C32 49.1(5) . .
O37 Dy3 O17 C32 -157.5(6) . .
O6 Dy3 O17 C32 83.7(6) 2_655 .
Dy4 Dy3 O17 C32 -136.1(5) . .
Dy4 Dy3 O17 C32 121.6(5) 2_655 .
Dy2 Dy3 O17 C32 54.0(6) . .
Dy3 Dy3 O17 C32 167.3(6) 2_655 .
O5 Dy3 O20 C39 42.2(7) 2_655 .
O37 Dy3 O20 C39 -48.5(8) 2_655 .
O33 Dy3 O20 C39 128.5(7) . .
O36 Dy3 O20 C39 -168.2(7) . .
O17 Dy3 O20 C39 -101.9(7) . .
O37 Dy3 O20 C39 -27.2(7) . .
O6 Dy3 O20 C39 95.8(7) 2_655 .
Dy4 Dy3 O20 C39 9.0(7) . .
Dy4 Dy3 O20 C39 24.9(10) 2_655 .
Dy2 Dy3 O20 C39 150.7(6) . .
Dy3 Dy3 O20 C39 -30.7(7) 2_655 .
O37 Dy4 O21 C39 45.2(5) . .
O5 Dy4 O21 C39 -24.3(5) 2_655 .
O28 Dy4 O21 C39 -162.3(5) . .
O24 Dy4 O21 C39 125.2(5) . .
O7 Dy4 O21 C39 -84.6(6) . .
O6 Dy4 O21 C39 94.7(5) . .
O4 Dy4 O21 C39 -88.2(5) 2_655 .
C16 Dy4 O21 C39 131.1(10) . .
Dy3 Dy4 O21 C39 7.0(4) . .
Dy3 Dy4 O21 C39 54.4(5) 2_655 .
Dy2 Dy4 O21 C39 122.1(4) 2_655 .
O37 Dy4 O24 C46 59.5(4) . .
O21 Dy4 O24 C46 -26.2(4) . .
O5 Dy4 O24 C46 51.1(5) 2_655 .
O28 Dy4 O24 C46 -131.4(4) . .
O7 Dy4 O24 C46 166.4(4) . .
O6 Dy4 O24 C46 136.7(4) . .
O4 Dy4 O24 C46 -78.8(4) 2_655 .
C16 Dy4 O24 C46 154.6(4) . .
Dy3 Dy4 O24 C46 43.0(4) . .
Dy3 Dy4 O24 C46 95.1(4) 2_655 .
Dy2 Dy4 O24 C46 149.1(5) 2_655 .
O37 Dy4 O24 Dy2 -89.54(16) . 2_655
O21 Dy4 O24 Dy2 -175.26(17) . 2_655
O5 Dy4 O24 Dy2 -97.9(3) 2_655 2_655
O28 Dy4 O24 Dy2 79.51(16) . 2_655
O7 Dy4 O24 Dy2 17.3(2) . 2_655
O6 Dy4 O24 Dy2 -12.34(13) . 2_655
O4 Dy4 O24 Dy2 132.12(18) 2_655 2_655
C16 Dy4 O24 Dy2 5.55(17) . 2_655
Dy3 Dy4 O24 Dy2 -106.07(12) . 2_655
Dy3 Dy4 O24 Dy2 -53.98(11) 2_655 2_655
O37 Dy4 O28 C53 -4.9(7) . .
O21 Dy4 O28 C53 -102.9(5) . .
O5 Dy4 O28 C53 149.5(5) 2_655 .
O24 Dy4 O28 C53 -28.6(5) . .
O7 Dy4 O28 C53 99.5(5) . .
O6 Dy4 O28 C53 44.5(5) . .
O4 Dy4 O28 C53 -175.5(5) 2_655 .
C16 Dy4 O28 C53 69.6(5) . .
Dy3 Dy4 O28 C53 -179.7(4) . .
Dy3 Dy4 O28 C53 35.1(6) 2_655 .
Dy2 Dy4 O28 C53 10.0(5) 2_655 .
O16 Dy1 O32 C60 -115.2(5) . .
O12 Dy1 O32 C60 6.0(8) . .
O36 Dy1 O32 C60 -34.4(5) . .
O8 Dy1 O32 C60 172.0(5) . .
O2 Dy1 O32 C60 34.0(5) . .
O9 Dy1 O32 C60 169.4(6) . .
O1 Dy1 O32 C60 96.8(5) . .
C18 Dy1 O32 C60 170.3(5) . .
Dy2 Dy1 O32 C60 1.1(5) . .
O5 Dy3 O33 C60 132.2(4) 2_655 .
O20 Dy3 O33 C60 48.4(4) . .
O37 Dy3 O33 C60 -134.3(4) 2_655 .
O36 Dy3 O33 C60 -78.1(4) . .
O17 Dy3 O33 C60 -9.8(5) . .
O37 Dy3 O33 C60 88.2(5) . .
O6 Dy3 O33 C60 -153.5(4) 2_655 .
Dy4 Dy3 O33 C60 104.7(4) . .
Dy4 Dy3 O33 C60 -152.0(4) 2_655 .
Dy2 Dy3 O33 C60 -113.5(4) . .
Dy3 Dy3 O33 C60 154.2(3) 2_655 .
O2 Dy2 O41 C74 -123.6(6) . .
O13 Dy2 O41 C74 151.5(6) . .
O29 Dy2 O41 C74 38.4(6) 2_655 .
O36 Dy2 O41 C74 -158.9(5) . .
O3 Dy2 O41 C74 -46.4(6) . .
O6 Dy2 O41 C74 -9.6(7) 2_655 .
O24 Dy2 O41 C74 95.3(6) 2_655 .
Dy3 Dy2 O41 C74 -100.1(6) . .
Dy1 Dy2 O41 C74 -147.2(6) . .
Dy4 Dy2 O41 C74 52.5(6) 2_655 .
O21 Dy4 O37 Dy3 165.64(18) . 2_655
O5 Dy4 O37 Dy3 -97.98(18) 2_655 2_655
O28 Dy4 O37 Dy3 63.3(4) . 2_655
O24 Dy4 O37 Dy3 86.65(17) . 2_655
O7 Dy4 O37 Dy3 -32.3(2) . 2_655
O6 Dy4 O37 Dy3 11.43(15) . 2_655
O4 Dy4 O37 Dy3 -128.61(17) 2_655 2_655
C16 Dy4 O37 Dy3 -6.37(19) . 2_655
Dy3 Dy4 O37 Dy3 -118.2(2) . 2_655
Dy2 Dy4 O37 Dy3 48.97(13) 2_655 2_655
O21 Dy4 O37 Dy3 -76.12(16) . .
O5 Dy4 O37 Dy3 20.27(14) 2_655 .
O28 Dy4 O37 Dy3 -178.5(2) . .
O24 Dy4 O37 Dy3 -155.10(17) . .
O7 Dy4 O37 Dy3 85.94(17) . .
O6 Dy4 O37 Dy3 129.68(17) . .
O4 Dy4 O37 Dy3 -10.4(2) 2_655 .
C16 Dy4 O37 Dy3 111.88(16) . .
Dy3 Dy4 O37 Dy3 118.2(2) 2_655 .
Dy2 Dy4 O37 Dy3 167.21(14) 2_655 .
O5 Dy3 O37 Dy4 -20.66(14) 2_655 .
O20 Dy3 O37 Dy4 66.08(17) . .
O37 Dy3 O37 Dy4 -126.59(11) 2_655 .
O33 Dy3 O37 Dy4 27.4(3) . .
O36 Dy3 O37 Dy4 -173.86(15) . .
O17 Dy3 O37 Dy4 142.57(19) . .
O6 Dy3 O37 Dy4 -73.68(18) 2_655 .
Dy4 Dy3 O37 Dy4 -98.63(13) 2_655 .
Dy2 Dy3 O37 Dy4 -110.92(16) . .
Dy3 Dy3 O37 Dy4 -119.6(2) 2_655 .
O5 Dy3 O37 Dy3 98.93(18) 2_655 2_655
O20 Dy3 O37 Dy3 -174.33(19) . 2_655
O37 Dy3 O37 Dy3 -7.0(2) 2_655 2_655
O33 Dy3 O37 Dy3 146.98(17) . 2_655
O36 Dy3 O37 Dy3 -54.3(3) . 2_655
O17 Dy3 O37 Dy3 -97.84(18) . 2_655
O6 Dy3 O37 Dy3 45.9(2) 2_655 2_655
Dy4 Dy3 O37 Dy3 119.6(2) . 2_655
Dy4 Dy3 O37 Dy3 20.96(14) 2_655 2_655
Dy2 Dy3 O37 Dy3 8.7(3) . 2_655
C1 O1 C2 C3 -13.2(9) . .
Dy1 O1 C2 C3 147.7(5) . .
C1 O1 C2 C7 167.7(5) . .
Dy1 O1 C2 C7 -31.5(6) . .
O1 C2 C3 C4 -177.6(6) . .
C7 C2 C3 C4 1.5(10) . .
C2 C3 C4 C5 0.0(11) . .
C3 C4 C5 C6 -1.4(11) . .
C4 C5 C6 C7 1.3(10) . .
C4 C5 C6 C8 177.7(6) . .
Dy2 O2 C7 C2 -162.0(4) . .
Dy1 O2 C7 C2 32.3(6) . .
Dy2 O2 C7 C6 22.0(8) . .
Dy1 O2 C7 C6 -143.7(5) . .
C3 C2 C7 O2 -177.9(6) . .
O1 C2 C7 O2 1.3(8) . .
C3 C2 C7 C6 -1.5(9) . .
O1 C2 C7 C6 177.7(5) . .
C5 C6 C7 O2 176.2(5) . .
C8 C6 C7 O2 0.0(9) . .
C5 C6 C7 C2 0.1(9) . .
C8 C6 C7 C2 -176.1(6) . .
Dy2 O3 C8 C6 -0.3(9) . .
C5 C6 C8 O3 173.0(6) . .
C7 C6 C8 O3 -10.6(10) . .
C9 O4 C10 C11 -19.0(9) . .
Dy4 O4 C10 C11 166.4(5) 2_655 .
C9 O4 C10 C15 162.9(5) . .
Dy4 O4 C10 C15 -11.7(6) 2_655 .
O4 C10 C11 C12 -177.6(6) . .
C15 C10 C11 C12 0.3(10) . .
C10 C11 C12 C13 1.0(10) . .
C11 C12 C13 C14 -0.3(10) . .
C12 C13 C14 C15 -1.7(10) . .
C12 C13 C14 C16 170.8(6) . .
Dy3 O5 C15 C14 52.9(7) 2_655 .
Dy4 O5 C15 C14 -159.9(4) 2_655 .
Dy3 O5 C15 C10 -126.3(5) 2_655 .
Dy4 O5 C15 C10 20.9(7) 2_655 .
C13 C14 C15 O5 -176.2(6) . .
C16 C14 C15 O5 11.4(9) . .
C13 C14 C15 C10 2.9(9) . .
C16 C14 C15 C10 -169.5(5) . .
C11 C10 C15 O5 176.9(6) . .
O4 C10 C15 O5 -4.9(8) . .
C11 C10 C15 C14 -2.3(9) . .
O4 C10 C15 C14 175.9(5) . .
Dy2 O6 C16 O7 129.1(3) 2_655 .
Dy4 O6 C16 O7 14.9(4) . .
Dy3 O6 C16 O7 -95.1(4) 2_655 .
Dy2 O6 C16 C14 -111.8(5) 2_655 .
Dy4 O6 C16 C14 134.0(5) . .
Dy3 O6 C16 C14 24.0(7) 2_655 .
Dy2 O6 C16 Dy4 114.2(3) 2_655 .
Dy3 O6 C16 Dy4 -110.0(4) 2_655 .
C17 O7 C16 O6 -162.5(5) . .
Dy4 O7 C16 O6 -15.1(4) . .
C17 O7 C16 C14 71.9(6) . .
Dy4 O7 C16 C14 -140.7(4) . .
C17 O7 C16 Dy4 -147.4(5) . .
C15 C14 C16 O6 -49.4(8) . .
C13 C14 C16 O6 138.2(6) . .
C15 C14 C16 O7 67.6(7) . .
C13 C14 C16 O7 -104.8(6) . .
C15 C14 C16 Dy4 15.5(9) . .
C13 C14 C16 Dy4 -156.9(5) . .
O37 Dy4 C16 O6 39.7(3) . .
O21 Dy4 C16 O6 -45.3(12) . .
O5 Dy4 C16 O6 110.0(3) 2_655 .
O28 Dy4 C16 O6 -113.6(3) . .
O24 Dy4 C16 O6 -39.6(3) . .
O7 Dy4 C16 O6 161.7(5) . .
O4 Dy4 C16 O6 175.5(3) 2_655 .
Dy3 Dy4 C16 O6 76.9(3) . .
Dy3 Dy4 C16 O6 35.6(3) 2_655 .
Dy2 Dy4 C16 O6 -35.6(3) 2_655 .
O37 Dy4 C16 O7 -121.9(3) . .
O21 Dy4 C16 O7 153.0(10) . .
O5 Dy4 C16 O7 -51.6(3) 2_655 .
O28 Dy4 C16 O7 84.8(3) . .
O24 Dy4 C16 O7 158.7(3) . .
O6 Dy4 C16 O7 -161.7(5) . .
O4 Dy4 C16 O7 13.9(3) 2_655 .
Dy3 Dy4 C16 O7 -84.8(3) . .
Dy3 Dy4 C16 O7 -126.1(3) 2_655 .
Dy2 Dy4 C16 O7 162.7(3) 2_655 .
O37 Dy4 C16 C14 -50.7(6) . .
O21 Dy4 C16 C14 -135.7(10) . .
O5 Dy4 C16 C14 19.6(6) 2_655 .
O28 Dy4 C16 C14 156.0(6) . .
O24 Dy4 C16 C14 -130.0(6) . .
O7 Dy4 C16 C14 71.2(6) . .
O6 Dy4 C16 C14 -90.4(7) . .
O4 Dy4 C16 C14 85.1(6) 2_655 .
Dy3 Dy4 C16 C14 -13.6(6) . .
Dy3 Dy4 C16 C14 -54.9(6) 2_655 .
Dy2 Dy4 C16 C14 -126.0(6) 2_655 .
Dy1 O9 C18 O8 -0.9(6) . .
Dy1 O9 C18 C19' 178.1(10) . .
Dy1 O9 C18 C19 172.2(10) . .
Dy1 O8 C18 O9 0.9(6) . .
Dy1 O8 C18 C19' -178.1(9) . .
Dy1 O8 C18 C19 -172.1(10) . .
C20' C19' C18 O9 173.5(7) . .
C24' C19' C18 O9 -8.1(16) . .
C20' C19' C18 O8 -7.5(11) . .
C24' C19' C18 O8 171.0(8) . .
C20' C19' C18 C19 -130(14) . .
C24' C19' C18 C19 48(13) . .
C20' C19' C18 Dy1 -29(11) . .
C24' C19' C18 Dy1 150(10) . .
C20 C19 C18 O9 161.6(7) . .
C24 C19 C18 O9 -30.1(17) . .
C20 C19 C18 O8 -25.2(12) . .
C24 C19 C18 O8 143.1(10) . .
C20 C19 C18 C19' 35(14) . .
C24 C19 C18 C19' -157(15) . .
C20 C19 C18 Dy1 -105(7) . .
C24 C19 C18 Dy1 63(8) . .
O16 Dy1 C18 O9 -89.8(4) . .
O32 Dy1 C18 O9 -1.9(4) . .
O12 Dy1 C18 O9 172.4(3) . .
O36 Dy1 C18 O9 -106.6(5) . .
O8 Dy1 C18 O9 -179.1(6) . .
O2 Dy1 C18 O9 79.6(4) . .
O1 Dy1 C18 O9 82.9(4) . .
Dy2 Dy1 C18 O9 129.9(5) . .
O16 Dy1 C18 O8 89.3(4) . .
O32 Dy1 C18 O8 177.2(3) . .
O12 Dy1 C18 O8 -8.5(4) . .
O36 Dy1 C18 O8 72.5(5) . .
O2 Dy1 C18 O8 -101.3(4) . .
O9 Dy1 C18 O8 179.1(6) . .
O1 Dy1 C18 O8 -98.0(4) . .
Dy2 Dy1 C18 O8 -51.0(8) . .
O16 Dy1 C18 C19' 111(11) . .
O32 Dy1 C18 C19' -161(11) . .
O12 Dy1 C18 C19' 14(11) . .
O36 Dy1 C18 C19' 95(11) . .
O8 Dy1 C18 C19' 22(10) . .
O2 Dy1 C18 C19' -79(11) . .
O9 Dy1 C18 C19' -159(11) . .
O1 Dy1 C18 C19' -76(11) . .
Dy2 Dy1 C18 C19' -29(11) . .
O16 Dy1 C18 C19 174(8) . .
O32 Dy1 C18 C19 -99(8) . .
O12 Dy1 C18 C19 76(8) . .
O36 Dy1 C18 C19 157(7) . .
O8 Dy1 C18 C19 84(8) . .
O2 Dy1 C18 C19 -17(8) . .
O9 Dy1 C18 C19 -97(8) . .
O1 Dy1 C18 C19 -14(8) . .
Dy2 Dy1 C18 C19 33(8) . .
Dy2 O13 C25 O12 -19.9(10) . .
Dy2 O13 C25 C26 159.5(4) . .
Dy1 O12 C25 O13 3.0(10) . .
Dy1 O12 C25 C26 -176.5(4) . .
O13 C25 C26 C27 22.6(8) . .
O12 C25 C26 C27 -157.9(5) . .
O13 C25 C26 C31 -156.9(5) . .
O12 C25 C26 C31 22.6(8) . .
C31 C26 C27 C28 1.9(9) . .
C25 C26 C27 C28 -177.6(5) . .
C26 C27 C28 C29 -0.4(9) . .
C27 C28 C29 C30 -0.2(10) . .
C27 C28 C29 N2 178.3(6) . .
O14 N2 C29 C28 -19.0(9) . .
O15 N2 C29 C28 161.2(6) . .
O14 N2 C29 C30 159.6(6) . .
O15 N2 C29 C30 -20.2(9) . .
C28 C29 C30 C31 -0.6(10) . .
N2 C29 C30 C31 -179.2(5) . .
C29 C30 C31 C26 2.1(9) . .
C27 C26 C31 C30 -2.7(9) . .
C25 C26 C31 C30 176.8(5) . .
Dy3 O17 C32 O16 -30.6(9) . .
Dy3 O17 C32 C33 150.8(4) . .
Dy1 O16 C32 O17 21.3(10) . .
Dy1 O16 C32 C33 -160.2(4) . .
O17 C32 C33 C34 11.4(8) . .
O16 C32 C33 C34 -167.3(6) . .
O17 C32 C33 C38 -167.5(6) . .
O16 C32 C33 C38 13.8(8) . .
C38 C33 C34 C35 -1.5(9) . .
C32 C33 C34 C35 179.7(6) . .
C33 C34 C35 C36 0.2(10) . .
C34 C35 C36 C37 1.6(10) . .
C34 C35 C36 N3 179.6(6) . .
O19 N3 C36 C35 -175.6(6) . .
O18 N3 C36 C35 6.1(9) . .
O19 N3 C36 C37 2.4(9) . .
O18 N3 C36 C37 -175.9(6) . .
C35 C36 C37 C38 -2.1(10) . .
N3 C36 C37 C38 179.9(6) . .
C36 C37 C38 C33 0.8(10) . .
C34 C33 C38 C37 1.0(10) . .
C32 C33 C38 C37 179.8(6) . .
Dy3 O20 C39 O21 -6.8(11) . .
Dy3 O20 C39 C40 175.0(5) . .
Dy4 O21 C39 O20 -4.8(9) . .
Dy4 O21 C39 C40 173.4(4) . .
O20 C39 C40 C41 176.0(6) . .
O21 C39 C40 C41 -2.4(9) . .
O20 C39 C40 C45 -2.7(9) . .
O21 C39 C40 C45 178.9(6) . .
C45 C40 C41 C42 0.0(10) . .
C39 C40 C41 C42 -178.7(6) . .
C40 C41 C42 C43 -0.2(10) . .
C41 C42 C43 C44 0.8(11) . .
C41 C42 C43 N4 -179.0(6) . .
O23 N4 C43 C42 -171.8(7) . .
O22 N4 C43 C42 7.2(11) . .
O23 N4 C43 C44 8.4(11) . .
O22 N4 C43 C44 -172.6(7) . .
C42 C43 C44 C45 -1.2(12) . .
N4 C43 C44 C45 178.6(7) . .
C43 C44 C45 C40 0.9(11) . .
C41 C40 C45 C44 -0.4(11) . .
C39 C40 C45 C44 178.3(6) . .
Dy4 O24 C46 O25 -77.0(7) . .
Dy2 O24 C46 O25 66.8(7) 2_655 .
Dy4 O24 C46 C47 106.0(5) . .
Dy2 O24 C46 C47 -110.2(5) 2_655 .
O25 C46 C47 C48 -170.0(7) . .
O24 C46 C47 C48 7.1(9) . .
O25 C46 C47 C52 7.5(9) . .
O24 C46 C47 C52 -175.3(5) . .
C52 C47 C48 C49 0.3(13) . .
C46 C47 C48 C49 177.9(8) . .
C47 C48 C49 C50 -1.0(15) . .
C48 C49 C50 C51 1.4(14) . .
C48 C49 C50 N5 -178.6(8) . .
O26 N5 C50 C51 -4.9(10) . .
O27 N5 C50 C51 160.3(16) . .
O27' N5 C50 C51 -163(2) . .
O26 N5 C50 C49 175.1(8) . .
O27 N5 C50 C49 -19.6(18) . .
O27' N5 C50 C49 17(3) . .
C49 C50 C51 C52 -1.1(12) . .
N5 C50 C51 C52 178.9(6) . .
C48 C47 C52 C51 -0.1(10) . .
C46 C47 C52 C51 -177.6(6) . .
C50 C51 C52 C47 0.4(10) . .
Dy4 O28 C53 O29 -26.4(9) . .
Dy4 O28 C53 C54 152.2(4) . .
Dy2 O29 C53 O28 33.9(9) 2_655 .
Dy2 O29 C53 C54 -144.6(4) 2_655 .
O28 C53 C54 C55 -154.7(6) . .
O29 C53 C54 C55 24.0(9) . .
O28 C53 C54 C59 21.2(9) . .
O29 C53 C54 C59 -160.2(6) . .
Dy3 O33 C60 O32 37.1(7) . .
Dy3 O33 C60 C61 -147.7(10) . .
Dy3 O33 C60 C61' -138.7(9) . .
Dy1 O32 C60 O33 38.0(9) . .
Dy1 O32 C60 C61 -136.7(11) . .
Dy1 O32 C60 C61' -145.8(8) . .
C62 C61 C60 O33 -177.2(7) . .
C66 C61 C60 O33 2.8(15) . .
C62 C61 C60 O32 -1.9(16) . .
C66 C61 C60 O32 178.0(7) . .
C62 C61 C60 C61' 47(7) . .
C66 C61 C60 C61' -133(8) . .
C62' C61' C60 O33 -179.0(6) . .
C66' C61' C60 O33 -2.2(14) . .
C62' C61' C60 O32 4.8(11) . .
C66' C61' C60 O32 -178.5(7) . .
C62' C61' C60 C61 -131(8) . .
C66' C61' C60 C61 46(7) . .
C59 C54 C55 C56 -1.7(10) . .
C53 C54 C55 C56 174.2(6) . .
C54 C55 C56 C57 -0.2(11) . .
C55 C56 C57 C58 2.2(13) . .
C55 C56 C57 N6 -177.7(7) . .
O30' N6 C57 C56 -173.9(13) . .
O31 N6 C57 C56 -34.8(18) . .
O30 N6 C57 C56 156.2(14) . .
O31' N6 C57 C56 6.1(16) . .
O30' N6 C57 C58 6.2(16) . .
O31 N6 C57 C58 145.3(15) . .
O30 N6 C57 C58 -23.7(18) . .
O31' N6 C57 C58 -173.8(13) . .
C56 C57 C58 C59 -2.3(14) . .
N6 C57 C58 C59 177.6(8) . .
C55 C54 C59 C58 1.6(11) . .
C53 C54 C59 C58 -174.3(7) . .
C57 C58 C59 C54 0.4(13) . .
